data_4131877
loop_
_publ_author_name
'Zheng, Qi'
'Vil\`a-Nadal, Laia'
'Lang, Zhongling'
'Chen, Jia-Jia'
'Long, De-Liang'
'Mathieson, Jennifer S.'
'Poblet, Josep M.'
'Cronin, Leroy'

_publ_section_title
;
 Self-Sorting of Heteroanions in the Assembly of Cross-Shaped
 Polyoxometalate Clusters.
;
_journal_issue 7
_journal_name_full 'Journal of the American Chemical Society'
_journal_page_first 2595
_journal_page_last 2601
_journal_paper_doi 10.1021/jacs.7b11982
_journal_volume 140
_journal_year 2018
_chemical_formula_sum 'C26 H168 N13 Na19 O254 P4 Te4 W64'
_chemical_formula_weight 17565.21
_space_group_crystal_system monoclinic
_space_group_IT_number 11
_space_group_name_Hall '-P 2yb'
_space_group_name_H-M_alt 'P 1 21/m 1'
_atom_sites_solution_primary direct
_atom_sites_solution_secondary difmap
_audit_creation_method SHELXL-2014/7
_cell_angle_alpha 90
_cell_angle_beta 103.518(2)
_cell_angle_gamma 90
_cell_formula_units_Z 2
_cell_length_a 15.2204(6)
_cell_length_b 37.8175(16)
_cell_length_c 29.2768(13)
_cell_measurement_reflns_used 9730
_cell_measurement_temperature 150(2)
_cell_measurement_theta_max 25.2
_cell_measurement_theta_min 2.34
_cell_volume 16384.8(12)
_computing_cell_refinement Apex2
_computing_data_collection Apex2
_computing_data_reduction Apex2
_computing_molecular_graphics Diamond3
_computing_publication_material WinGX
_computing_structure_refinement 'SHELXL-2014/7 (Sheldrick, 2014)'
_computing_structure_solution 'SHELXS-2008 (Sheldrick, 2008)'
_diffrn_ambient_temperature 150(2)
_diffrn_measured_fraction_theta_full 0.999
_diffrn_measured_fraction_theta_max 0.994
_diffrn_measurement_device_type 'Bruker Apex II Quazar CCD'
_diffrn_measurement_method '\w & \p scans'
_diffrn_radiation_type MoK\a
_diffrn_radiation_wavelength 0.71073
_diffrn_reflns_av_R_equivalents 0.0742
_diffrn_reflns_av_unetI/netI 0.0489
_diffrn_reflns_Laue_measured_fraction_full 0.999
_diffrn_reflns_Laue_measured_fraction_max 0.994
_diffrn_reflns_limit_h_max 18
_diffrn_reflns_limit_h_min -18
_diffrn_reflns_limit_k_max 46
_diffrn_reflns_limit_k_min -45
_diffrn_reflns_limit_l_max 35
_diffrn_reflns_limit_l_min -35
_diffrn_reflns_number 232609
_diffrn_reflns_point_group_measured_fraction_full 0.999
_diffrn_reflns_point_group_measured_fraction_max 0.994
_diffrn_reflns_theta_full 25.242
_diffrn_reflns_theta_max 25.773
_diffrn_reflns_theta_min 1.431
_diffrn_source 'fine-focus sealed tube'
_exptl_absorpt_coefficient_mu 22.848
_exptl_absorpt_correction_T_max 0.0921
_exptl_absorpt_correction_T_min 0.0495
_exptl_absorpt_correction_type empirical
_exptl_absorpt_process_details SADABS
_exptl_crystal_colour colorless
_exptl_crystal_density_diffrn 3.560
_exptl_crystal_density_method none
_exptl_crystal_description block
_exptl_crystal_F_000 15320
_exptl_crystal_size_max 0.100
_exptl_crystal_size_mid 0.060
_exptl_crystal_size_min 0.030
_refine_diff_density_max 3.06
_refine_diff_density_min -3.34
_refine_diff_density_rms 0.51
_refine_ls_extinction_method none
_refine_ls_goodness_of_fit_ref 1.253
_refine_ls_hydrogen_treatment undef
_refine_ls_matrix_type full
_refine_ls_number_parameters 1628
_refine_ls_number_reflns 31748
_refine_ls_number_restraints 998
_refine_ls_restrained_S_all 1.237
_refine_ls_R_factor_all 0.1198
_refine_ls_R_factor_gt 0.0979
_refine_ls_shift/su_max 0.001
_refine_ls_shift/su_mean 0.000
_refine_ls_structure_factor_coef Fsqd
_refine_ls_weighting_details 'w=1/[\s^2^(Fo^2^)+(0.0038P)^2^+3093.9070P] where P=(Fo^2^+2Fc^2^)/3'
_refine_ls_weighting_scheme calc
_refine_ls_wR_factor_gt 0.2011
_refine_ls_wR_factor_ref 0.2140
_reflns_Friedel_coverage 0.000
_reflns_number_gt 25631
_reflns_number_total 31748
_reflns_threshold_expression 'I > 2\s(I)'
_cod_data_source_file ja7b11982_si_003.cif
_cod_data_source_block qz432e
_cod_original_sg_symbol_H-M 'P 21/m'
_cod_database_code 4131877
_shelx_shelxl_version_number 2014/7
_shelx_space_group_comment
;
The symmetry employed for this shelxl refinement is uniquely defined
by the following loop, which should always be used as a source of
symmetry information in preference to the above space-group names.
They are only intended as comments.
;
_shelx_estimated_absorpt_t_min 0.208
_shelx_estimated_absorpt_t_max 0.547

loop_
_space_group_symop_operation_xyz
'x, y, z'
'-x, y+1/2, -z'
'-x, -y, -z'
'x, -y-1/2, z'

loop_
_atom_site_label
_atom_site_type_symbol
_atom_site_fract_x
_atom_site_fract_y
_atom_site_fract_z
_atom_site_U_iso_or_equiv
_atom_site_adp_type
_atom_site_occupancy
_atom_site_site_symmetry_order
_atom_site_calc_flag
_atom_site_refinement_flags_posn
_atom_site_refinement_flags_adp
_atom_site_refinement_flags_occupancy
W1 W 1.1700(8) 0.5808(4) 0.7751(5) 0.025(3) Uani 0.32(4) 1 d . U P
W1' W 1.1568(9) 0.5828(3) 0.7739(4) 0.074(3) Uani 0.68(4) 1 d . U P
W2' W 0.9313(9) 0.6032(2) 0.7943(3) 0.071(3) Uani 0.68(4) 1 d . U P
W2 W 0.9430(8) 0.6036(4) 0.7940(4) 0.026(3) Uani 0.32(4) 1 d . U P
W3 W 0.9738(8) 0.5842(5) 0.6739(5) 0.031(3) Uani 0.32(4) 1 d . U P
W3' W 0.9571(11) 0.5844(3) 0.6741(3) 0.074(3) Uani 0.68(4) 1 d . U P
W4 W 0.9592(7) 0.5359(4) 0.8736(4) 0.019(3) Uani 0.32(4) 1 d . U P
W4' W 0.9538(6) 0.53570(19) 0.8742(3) 0.047(3) Uani 0.68(4) 1 d . U P
W5 W 0.7804(9) 0.5389(4) 0.7809(4) 0.018(3) Uani 0.32(4) 1 d . U P
W5' W 0.7722(7) 0.5375(3) 0.7819(3) 0.057(3) Uani 0.68(4) 1 d . U P
W6 W 0.8101(11) 0.5197(5) 0.6620(4) 0.029(3) Uani 0.32(4) 1 d . U P
W6' W 0.7981(8) 0.5189(2) 0.6620(3) 0.057(3) Uani 0.68(4) 1 d . U P
W7' W 1.0065(8) 0.5007(2) 0.6439(3) 0.063(3) Uani 0.68(4) 1 d . U P
W7 W 1.0178(10) 0.5001(5) 0.6452(4) 0.031(3) Uani 0.32(4) 1 d . U P
W8' W 1.2080(7) 0.4989(3) 0.7446(4) 0.057(3) Uani 0.68(4) 1 d . U P
W8 W 1.2163(10) 0.4958(5) 0.7488(6) 0.025(3) Uani 0.32(4) 1 d . U P
W9 W 1.18303(10) 0.51540(4) 0.85570(5) 0.0381(3) Uani 1 1 d . U .
W10 W 0.90965(8) 0.44016(4) 0.89193(5) 0.0278(3) Uani 1 1 d . U .
W11 W 0.73307(9) 0.44224(4) 0.79968(5) 0.0320(3) Uani 1 1 d . U .
W12 W 0.76268(10) 0.42398(4) 0.67889(5) 0.0361(3) Uani 1 1 d . U .
W13 W 0.96968(10) 0.40811(4) 0.66411(5) 0.0363(3) Uani 1 1 d . U .
W14 W 1.16681(9) 0.40499(4) 0.76640(5) 0.0336(3) Uani 1 1 d . U .
W15 W 1.13962(8) 0.42122(4) 0.87385(5) 0.0288(3) Uani 1 1 d . U .
W16 W 1.14829(9) 0.32571(4) 0.83762(5) 0.0368(3) Uani 1 1 d . U .
W17 W 1.24746(8) 0.29915(4) 0.96079(5) 0.0286(3) Uani 1 1 d . U .
W18 W 1.38601(9) 0.34371(4) 0.90899(5) 0.0304(3) Uani 1 1 d . U .
W19 W 1.54693(8) 0.29417(4) 0.85412(5) 0.0306(3) Uani 1 1 d . U .
W20 W 1.40808(10) 0.29950(4) 1.07437(5) 0.0354(3) Uani 1 1 d . U .
W21 W 1.55499(10) 0.34391(4) 1.02404(5) 0.0354(3) Uani 1 1 d . U .
W22 W 1.71490(9) 0.29457(4) 0.97025(5) 0.0342(3) Uani 1 1 d . U .
W23 W 1.63261(10) 0.29903(4) 1.12749(5) 0.0356(3) Uani 1 1 d . U .
W24 W 1.79488(13) 0.2500 1.07363(7) 0.0346(5) Uani 1 2 d S TU P
W25 W 0.83267(11) 0.32821(4) 0.67127(6) 0.0443(4) Uani 1 1 d . U .
W26 W 0.59617(9) 0.29914(4) 0.62296(5) 0.0311(3) Uani 1 1 d . U .
W27 W 0.68856(11) 0.34373(4) 0.54825(6) 0.0405(4) Uani 1 1 d . U .
W28 W 0.78917(10) 0.29389(5) 0.46261(6) 0.0465(4) Uani 1 1 d . U .
W29 W 0.37460(10) 0.29924(5) 0.54293(5) 0.0452(4) Uani 1 1 d . U .
W30 W 0.46473(12) 0.34375(6) 0.46454(7) 0.0614(5) Uani 1 1 d . U .
W31 W 0.56275(12) 0.29460(8) 0.37923(6) 0.0739(7) Uani 1 1 d . U .
W32 W 0.26533(11) 0.29876(7) 0.42699(6) 0.0672(6) Uani 1 1 d . U .
W33 W 0.36390(18) 0.2500 0.34034(8) 0.0884(13) Uani 1 2 d S TU P
Te1 Te 0.98276(16) 0.50142(7) 0.76346(8) 0.0395(6) Uani 1 1 d . U .
Te2 Te 1.5303(2) 0.2500 1.00299(11) 0.0295(6) Uani 1 2 d S TU P
Te3 Te 0.5061(2) 0.2500 0.47639(11) 0.0436(9) Uani 1 2 d S TU P
P1 P 0.9407(6) 0.4078(2) 0.7812(3) 0.0292(18) Uani 1 1 d . U .
P2 P 1.3660(7) 0.2500 0.8908(4) 0.025(2) Uani 1 2 d S TU P
P3 P 0.7258(8) 0.2500 0.5589(4) 0.025(2) Uani 1 2 d S TU P
Na1 Na 1.0000 0.5000 1.0000 0.051(6) Uani 1 2 d S U P
Na2 Na 0.7557(11) 0.3574(5) 0.8754(6) 0.022(4) Uiso 0.65 1 d . . P
Na3 Na 1.0183(19) 0.2500 0.5176(10) 0.039(6) Uiso 0.7 2 d S . P
Na4 Na 0.375(3) 0.5116(11) 0.0474(14) 0.029(9) Uiso 0.3 1 d . . P
Na5 Na 0.737(5) 0.3815(18) 0.380(2) 0.074(18) Uiso 0.3 1 d . . P
O1 O 1.226(2) 0.6195(9) 0.7756(11) 0.069(9) Uani 1 1 d . U .
O2 O 0.928(2) 0.6478(9) 0.8007(11) 0.073(9) Uani 1 1 d . U .
O3 O 0.967(2) 0.6226(9) 0.6435(11) 0.072(9) Uani 1 1 d . U .
O4 O 1.061(2) 0.5980(7) 0.7977(10) 0.053(7) Uani 1 1 d . U .
O5 O 0.925(2) 0.5995(7) 0.7274(11) 0.063(8) Uani 1 1 d . U .
O6 O 1.084(2) 0.5837(8) 0.7135(12) 0.068(9) Uani 1 1 d . U .
O7 O 1.2299(19) 0.5478(7) 0.7478(8) 0.047(7) Uani 1 1 d . U .
O8 O 1.2117(19) 0.5624(7) 0.8340(10) 0.054(7) Uani 1 1 d . U .
O9 O 0.9565(17) 0.5882(6) 0.8563(8) 0.038(6) Uani 1 1 d . U .
O10 O 0.8173(19) 0.5887(7) 0.7836(10) 0.052(7) Uani 1 1 d . U .
O11 O 0.849(2) 0.5668(7) 0.6484(10) 0.057(8) Uani 1 1 d . U .
O12 O 1.011(2) 0.5504(7) 0.6358(11) 0.058(8) Uani 1 1 d . U .
O13 O 1.3069(18) 0.4843(8) 0.7303(10) 0.058(8) Uani 1 1 d . U .
O14 O 1.2608(17) 0.5133(8) 0.9083(9) 0.052(7) Uani 1 1 d . U .
O15 O 0.9620(17) 0.5402(7) 0.9322(9) 0.045(6) Uani 1 1 d . U .
O16 O 0.6660(19) 0.5462(8) 0.7787(9) 0.055(7) Uani 1 1 d . U .
O17 O 0.700(2) 0.5198(8) 0.6213(10) 0.063(8) Uani 1 1 d . U .
O18 O 1.041(2) 0.4871(9) 0.5944(10) 0.065(9) Uani 1 1 d . U .
O19 O 1.129(2) 0.5066(8) 0.6882(10) 0.060(8) Uani 1 1 d . U .
O20 O 1.2528(19) 0.4996(7) 0.8122(10) 0.051(7) Uani 1 1 d . U .
O21 O 1.0819(13) 0.5368(5) 0.8731(8) 0.029(5) Uani 1 1 d . U .
O22 O 0.8274(18) 0.5405(7) 0.8493(10) 0.054(7) Uani 1 1 d . U .
O23 O 0.7725(18) 0.5410(6) 0.7145(9) 0.046(7) Uani 1 1 d . U .
O24 O 0.8833(19) 0.5030(7) 0.6230(9) 0.051(7) Uani 1 1 d . U .
O25 O 1.0949(17) 0.5219(6) 0.7788(7) 0.037(6) Uani 1 1 d . U .
O26 O 0.9316(18) 0.5384(6) 0.7927(8) 0.039(6) Uani 1 1 d . U .
O27 O 0.9532(16) 0.5237(6) 0.7060(8) 0.037(6) Uani 1 1 d . U .
O28 O 1.1497(16) 0.4545(6) 0.7514(9) 0.038(6) Uani 1 1 d . U .
O29 O 1.1271(15) 0.4722(6) 0.8528(8) 0.034(5) Uani 1 1 d . U .
O30 O 0.9528(13) 0.4904(5) 0.8649(8) 0.026(5) Uani 1 1 d . U .
O31 O 0.7888(16) 0.4898(6) 0.7811(8) 0.038(6) Uani 1 1 d . U .
O32 O 0.8091(17) 0.4757(6) 0.6882(7) 0.039(6) Uani 1 1 d . U .
O33 O 0.9987(16) 0.4575(7) 0.6768(8) 0.038(6) Uani 1 1 d . U .
O34 O 1.2608(17) 0.3994(8) 0.7459(9) 0.051(7) Uani 1 1 d . U .
O35 O 1.2168(14) 0.4305(6) 0.9253(8) 0.035(6) Uani 1 1 d . U .
O36 O 0.9192(15) 0.4578(7) 0.9467(7) 0.040(6) Uani 1 1 d . U .
O37 O 0.6304(14) 0.4607(6) 0.7961(8) 0.035(5) Uani 1 1 d . U .
O38 O 0.666(2) 0.4339(8) 0.6385(9) 0.056(8) Uani 1 1 d . U .
O39 O 1.0051(18) 0.4035(7) 0.6138(9) 0.048(7) Uani 1 1 d . U .
O40 O 1.2138(15) 0.4189(6) 0.8273(7) 0.032(5) Uani 1 1 d . U .
O41 O 1.0303(13) 0.4281(6) 0.8933(7) 0.026(5) Uani 1 1 d . U .
O42 O 0.7901(15) 0.4583(6) 0.8614(8) 0.033(5) Uani 1 1 d . U .
O43 O 0.7267(14) 0.4312(6) 0.7353(8) 0.036(6) Uani 1 1 d . U .
O44 O 0.847(2) 0.4235(7) 0.6403(10) 0.050(7) Uani 1 1 d . U .
O45 O 1.0737(14) 0.3977(6) 0.7111(8) 0.034(5) Uani 1 1 d . U .
O46 O 1.0405(12) 0.4172(6) 0.7988(6) 0.025(5) Uani 1 1 d . U .
O47 O 0.8864(15) 0.4276(6) 0.8106(8) 0.035(5) Uani 1 1 d . U .
O48 O 0.9086(13) 0.4166(6) 0.7310(8) 0.032(5) Uani 1 1 d . U .
O49 O 1.1511(16) 0.3585(7) 0.7872(9) 0.046(7) Uani 1 1 d . U .
O50 O 1.1357(15) 0.3737(7) 0.8749(9) 0.040(6) Uani 1 1 d . U .
O51 O 0.8775(15) 0.3970(6) 0.9006(8) 0.035(5) Uani 1 1 d . U .
O52 O 0.7140(15) 0.3988(6) 0.8169(8) 0.035(5) Uani 1 1 d . U .
O53 O 0.7603(16) 0.3780(7) 0.6782(8) 0.042(6) Uani 1 1 d . U .
O54 O 0.9284(16) 0.3620(7) 0.6675(9) 0.046(7) Uani 1 1 d . U .
O55 O 1.0349(17) 0.3203(7) 0.8279(9) 0.045(6) Uani 1 1 d . U .
O56 O 1.180(2) 0.2909(8) 0.8103(11) 0.067(9) Uani 1 1 d . U .
O57 O 1.1740(14) 0.3070(6) 0.9009(7) 0.029(5) Uani 1 1 d . U .
O58 O 1.2895(14) 0.3418(6) 0.8605(8) 0.031(5) Uani 1 1 d . U .
O59 O 1.4764(16) 0.2917(7) 0.7982(7) 0.040(6) Uani 1 1 d . U .
O60 O 1.222(2) 0.2500 0.9584(10) 0.029(7) Uani 1 2 d S TU P
O61 O 1.1793(13) 0.3137(6) 0.9957(9) 0.038(6) Uani 1 1 d . U .
O62 O 1.3103(17) 0.3409(7) 0.9537(9) 0.044(6) Uani 1 1 d . U .
O63 O 1.4107(18) 0.3878(7) 0.9123(8) 0.045(6) Uani 1 1 d . U .
O64 O 1.4671(15) 0.3265(6) 0.8762(8) 0.038(6) Uani 1 1 d . U .
O65 O 1.6310(15) 0.3222(7) 0.8464(10) 0.046(7) Uani 1 1 d . U .
O66 O 1.609(2) 0.2500 0.8551(10) 0.033(7) Uani 1 2 d S TU P
O67 O 1.459(2) 0.2500 0.8779(10) 0.030(7) Uani 1 2 d S TU P
O68 O 1.3568(13) 0.2837(5) 0.9192(7) 0.024(5) Uani 1 1 d . U .
O69 O 1.3507(14) 0.2867(6) 1.0143(8) 0.031(5) Uani 1 1 d . U .
O70 O 1.4837(14) 0.3304(6) 0.9674(7) 0.032(5) Uani 1 1 d . U .
O71 O 1.6086(13) 0.2903(6) 0.9281(7) 0.031(5) Uani 1 1 d . U .
O72 O 1.408(2) 0.2500 1.0887(10) 0.025(7) Uani 1 2 d S TU P
O73 O 1.320(2) 0.3144(9) 1.0954(13) 0.074(10) Uani 1 1 d . U .
O74 O 1.4482(13) 0.3429(6) 1.0502(8) 0.032(5) Uani 1 1 d . U .
O75 O 1.5663(19) 0.3876(7) 1.0171(8) 0.048(7) Uani 1 1 d . U .
O76 O 1.6601(16) 0.3257(7) 1.0084(9) 0.047(7) Uani 1 1 d . U .
O77 O 1.7793(17) 0.3226(8) 0.9454(10) 0.057(8) Uani 1 1 d . U .
O78 O 1.759(2) 0.2500 0.9522(12) 0.035(8) Uani 1 2 d S TU P
O79 O 1.6555(18) 0.2500 1.0092(9) 0.020(6) Uani 1 2 d S TU P
O80 O 1.5389(14) 0.2858(6) 1.0470(7) 0.026(5) Uani 1 1 d . U .
O81 O 1.5097(16) 0.3050(6) 1.1281(7) 0.037(6) Uani 1 1 d . U .
O82 O 1.6229(16) 0.3394(7) 1.0896(9) 0.047(7) Uani 1 1 d . U .
O83 O 1.8070(13) 0.2852(6) 1.0319(8) 0.032(5) Uani 1 1 d . U .
O84 O 1.617(2) 0.2500 1.1397(12) 0.039(8) Uani 1 2 d S TU P
O85 O 1.7334(18) 0.2847(7) 1.1023(9) 0.049(7) Uani 1 1 d . U .
O86 O 1.6825(19) 0.3142(8) 1.1810(9) 0.053(7) Uani 1 1 d . U .
O87 O 1.898(3) 0.2500 1.1099(13) 0.050(10) Uani 1 2 d S TU P
O88 O 0.8544(17) 0.3224(7) 0.7305(9) 0.048(7) Uani 1 1 d . U .
O89 O 0.8879(19) 0.2920(8) 0.6539(13) 0.069(9) Uani 1 1 d . U .
O90 O 0.7119(17) 0.3082(7) 0.6601(8) 0.045(6) Uani 1 1 d . U .
O91 O 0.7831(18) 0.3430(8) 0.5984(9) 0.051(7) Uani 1 1 d . U .
O92 O 0.897(2) 0.2903(8) 0.4949(11) 0.060(8) Uani 1 1 d . U .
O93 O 0.6068(16) 0.2500 0.6355(9) 0.018(6) Uani 1 2 d S TU P
O94 O 0.5322(18) 0.3130(7) 0.6606(8) 0.045(7) Uani 1 1 d . U .
O95 O 0.6023(16) 0.3403(7) 0.5868(8) 0.038(6) Uani 1 1 d . U .
O96 O 0.679(2) 0.3873(9) 0.5311(14) 0.081(10) Uani 1 1 d . U .
O97 O 0.7481(17) 0.3249(8) 0.5046(9) 0.051(7) Uani 1 1 d . U .
O98 O 0.802(2) 0.3225(10) 0.4195(11) 0.074(9) Uani 1 1 d . U .
O99 O 0.788(2) 0.2500 0.4306(13) 0.048(9) Uani 1 2 d S TU P
O100 O 0.6735(16) 0.2830(6) 0.5653(8) 0.037(6) Uani 1 1 d . U .
O101 O 0.743(2) 0.2500 0.5096(12) 0.037(8) Uani 1 2 d S TU P
O102 O 0.4925(15) 0.2874(7) 0.5708(7) 0.033(5) Uani 1 1 d . U .
O103 O 0.5745(16) 0.3284(7) 0.4983(9) 0.043(6) Uani 1 1 d . U .
O104 O 0.6448(18) 0.2915(9) 0.4343(10) 0.059(8) Uani 1 1 d . U .
O105 O 0.346(2) 0.2500 0.5428(10) 0.027(7) Uiso 1 2 d S . P
O106 O 0.3382(18) 0.3145(8) 0.5890(10) 0.053(7) Uani 1 1 d . U .
O107 O 0.416(2) 0.3425(10) 0.5206(12) 0.073(9) Uani 1 1 d . U .
O108 O 0.476(2) 0.3879(10) 0.4619(13) 0.087(12) Uani 1 1 d . U .
O109 O 0.494(2) 0.3273(9) 0.4102(11) 0.067(9) Uani 1 1 d . U .
O110 O 0.608(3) 0.3226(12) 0.3455(13) 0.097(12) Uani 1 1 d . U .
O111 O 0.593(3) 0.2500 0.3544(15) 0.059(11) Uiso 1 2 d S . P
O112 O 0.4188(16) 0.2856(7) 0.4726(9) 0.041(6) Uani 1 1 d . U .
O113 O 0.490(2) 0.2500 0.4118(12) 0.051(10) Uani 1 2 d S TU P
O114 O 0.2660(18) 0.3043(9) 0.4916(11) 0.068(9) Uani 1 1 d . U .
O115 O 0.334(2) 0.3408(11) 0.4307(13) 0.083(11) Uani 1 1 d . U .
O116 O 0.447(2) 0.2849(11) 0.3335(9) 0.073(9) Uani 1 1 d . U .
O117 O 0.243(3) 0.2500 0.4365(15) 0.064(12) Uani 1 2 d S TU P
O118 O 0.307(2) 0.2842(10) 0.3747(11) 0.076(10) Uani 1 1 d . U .
O119 O 0.161(2) 0.3137(11) 0.4018(11) 0.083(11) Uani 1 1 d . U .
O120 O 0.284(4) 0.2500 0.2877(14) 0.094(17) Uani 1 2 d S TU P
O121 O 0.461(4) 0.5426(15) 0.0104(19) 0.068(15) Uiso 0.6 1 d . . P
O122 O 0.417(3) 0.5497(13) 0.1145(17) 0.069(13) Uiso 0.7 1 d . . P
O123 O 0.368(3) 0.4646(14) -0.0102(18) 0.076(14) Uiso 0.7 1 d . . P
O124 O 0.998(3) 0.3434(12) 0.9298(15) 0.075(12) Uiso 0.8 1 d . . P
O125 O 0.651(3) 0.3894(13) 0.9174(17) 0.088(14) Uiso 0.8 1 d . . P
O126 O 1.141(2) 0.4801(10) 0.9883(12) 0.053(9) Uiso 0.8 1 d . . P
O127 O 0.847(3) 0.3222(11) 0.8313(14) 0.068(11) Uiso 0.8 1 d . . P
O128 O 1.123(4) 0.2977(18) 0.532(2) 0.072(18) Uiso 0.5 1 d . . P
O129 O 0.996(3) 0.2500 0.5998(17) 0.072(13) Uiso 1 2 d S . P
O130 O 0.956(4) 0.3378(17) 0.563(2) 0.071(17) Uiso 0.55 1 d . . P
O131 O 1.011(4) 0.6658(16) 0.573(2) 0.079(17) Uiso 0.6 1 d . . P
O132 O 0.800(4) 0.4485(16) 0.549(2) 0.077(16) Uiso 0.6 1 d . . P
O133 O 0.267(4) 0.4851(14) 0.0811(19) 0.082(15) Uiso 0.7 1 d . . P
O134 O 0.792(3) 0.2500 0.8545(16) 0.064(12) Uiso 1 2 d S . P
O135 O 0.393(3) 0.4540(10) 0.8678(13) 0.060(10) Uiso 0.8 1 d . . P
O136 O 0.476(4) 0.2500 0.2008(19) 0.083(15) Uiso 1 2 d S . P
O137 O 0.325(3) 0.3987(13) 0.0161(17) 0.084(13) Uiso 0.8 1 d . . P
O138 O 0.501(3) 0.4024(14) 0.5922(18) 0.080(14) Uiso 0.7 1 d . . P
O139 O 0.664(3) 0.3436(14) 0.7466(18) 0.078(14) Uiso 0.7 1 d . . P
O140 O 0.781(7) 0.2500 0.739(4) 0.06(3) Uiso 0.4 2 d S . P
O141 O 0.803(5) 0.395(2) 0.987(3) 0.05(2) Uiso 0.35 1 d . . P
O143 O 1.091(5) 0.315(2) 0.697(3) 0.09(2) Uiso 0.5 1 d . . P
O144 O 0.609(7) 0.2500 0.742(3) 0.05(2) Uiso 0.4 2 d S . P
O145 O 1.043(8) 0.2500 0.438(4) 0.07(3) Uiso 0.4 2 d S . P
O146 O 1.209(7) 0.2500 0.634(4) 0.08(3) Uiso 0.5 2 d S . P
O147 O 0.121(5) 0.398(2) 0.008(3) 0.07(2) Uiso 0.4 1 d . . P
O148 O 0.702(5) 0.639(2) 0.810(3) 0.08(2) Uiso 0.45 1 d . . P
O149 O 0.847(6) 0.631(3) 0.909(3) 0.09(3) Uiso 0.4 1 d . . P
O150 O 1.817(8) 0.2500 1.248(4) 0.10(4) Uiso 0.5 2 d S . P
O151 O 0.496(5) 0.4366(19) 0.142(2) 0.042(17) Uiso 0.35 1 d . . P
O152 O 1.491(6) 0.492(3) 0.718(3) 0.05(2) Uiso 0.3 1 d . . P
O153 O 0.834(7) 0.537(3) 0.533(4) 0.05(3) Uiso 0.25 1 d . . P
O154 O 0.587(7) 0.464(3) 0.542(4) 0.05(3) Uiso 0.25 1 d . . P
O155 O 1.001(8) 0.687(3) 0.657(4) 0.06(3) Uiso 0.25 1 d . . P
O156 O 1.248(8) 0.518(3) 0.607(4) 0.07(3) Uiso 0.25 1 d . . P
O157 O 1.482(5) 0.390(2) 0.794(3) 0.040(19) Uiso 0.3 1 d . . P
O158 O 0.246(7) 0.402(3) 0.444(4) 0.05(3) Uiso 0.25 1 d . . P
O159 O 0.348(5) 0.360(2) 0.325(3) 0.047(19) Uiso 0.35 1 d . . P
O160 O 0.530(4) 0.4837(18) 0.079(2) 0.071(18) Uiso 0.5 1 d . . P
O162 O 0.997(7) 0.2500 0.897(4) 0.08(3) Uiso 0.5 2 d S . P
O163 O 1.126(4) 0.3379(18) 0.604(2) 0.070(18) Uiso 0.5 1 d . . P
O164 O 0.611(5) 0.3499(19) 0.255(2) 0.075(19) Uiso 0.5 1 d . . P
N1 N 1.152(9) 0.2500 1.074(5) 0.06(4) Uiso 0.4 2 d DS . P
N2 N 1.300(7) 0.2791(17) 0.755(4) 0.03(2) Uiso 0.25 1 d D . P
C1 C 1.122(6) 0.2876(14) 1.078(3) 0.02(2) Uiso 0.3 1 d D . P
C2 C 1.310(5) 0.3187(17) 0.757(3) 0.041(17) Uiso 0.5 1 d D . P

loop_
_atom_site_aniso_label
_atom_site_aniso_U_11
_atom_site_aniso_U_22
_atom_site_aniso_U_33
_atom_site_aniso_U_23
_atom_site_aniso_U_13
_atom_site_aniso_U_12
W1 0.015(5) 0.029(5) 0.030(5) 0.006(3) 0.005(2) -0.007(3)
W1' 0.098(6) 0.043(4) 0.075(4) 0.004(3) 0.007(4) -0.035(4)
W2' 0.101(6) 0.023(3) 0.076(5) 0.000(3) -0.007(3) -0.004(3)
W2 0.018(5) 0.033(6) 0.025(5) 0.007(3) 0.004(3) -0.004(3)
W3 0.022(5) 0.043(5) 0.030(5) 0.024(3) 0.008(2) 0.001(3)
W3' 0.114(6) 0.036(3) 0.062(4) 0.013(2) -0.001(4) -0.018(4)
W4 0.008(4) 0.038(7) 0.009(5) 0.003(4) -0.001(3) 0.001(3)
W4' 0.064(5) 0.020(3) 0.053(4) -0.010(3) 0.004(3) -0.003(3)
W5 0.011(4) 0.026(5) 0.015(4) 0.008(3) 0.000(3) 0.002(3)
W5' 0.058(5) 0.032(3) 0.071(5) -0.006(3) -0.008(3) 0.009(3)
W6 0.022(4) 0.053(7) 0.009(4) 0.014(3) -0.003(3) 0.002(3)
W6' 0.076(5) 0.029(3) 0.053(4) 0.008(2) -0.015(3) 0.000(3)
W7' 0.093(6) 0.041(4) 0.050(4) 0.006(3) 0.006(3) -0.017(3)
W7 0.028(5) 0.058(7) 0.010(4) 0.015(4) 0.009(3) -0.001(3)
W8' 0.065(5) 0.054(4) 0.051(4) 0.002(3) 0.010(3) -0.027(3)
W8 0.015(4) 0.038(5) 0.027(4) 0.006(3) 0.014(3) -0.001(3)
W9 0.0356(8) 0.0373(8) 0.0380(8) -0.0018(6) 0.0017(6) -0.0142(6)
W10 0.0234(6) 0.0307(7) 0.0277(7) -0.0014(5) 0.0028(5) -0.0006(5)
W11 0.0211(6) 0.0343(8) 0.0369(7) -0.0002(6) -0.0003(5) 0.0004(6)
W12 0.0337(7) 0.0356(8) 0.0318(7) -0.0023(6) -0.0069(6) 0.0001(6)
W13 0.0385(8) 0.0397(8) 0.0274(7) -0.0030(6) 0.0012(6) -0.0037(6)
W14 0.0241(7) 0.0434(8) 0.0333(7) -0.0036(6) 0.0065(5) -0.0033(6)
W15 0.0199(6) 0.0346(7) 0.0293(7) -0.0003(6) 0.0008(5) -0.0002(5)
W16 0.0295(7) 0.0343(8) 0.0412(8) 0.0020(6) -0.0025(6) 0.0065(6)
W17 0.0206(6) 0.0293(7) 0.0360(7) -0.0029(6) 0.0069(5) 0.0039(5)
W18 0.0245(6) 0.0265(7) 0.0374(7) 0.0038(6) 0.0015(5) 0.0020(5)
W19 0.0181(6) 0.0435(8) 0.0301(7) 0.0069(6) 0.0051(5) -0.0025(6)
W20 0.0331(7) 0.0443(9) 0.0293(7) -0.0089(6) 0.0084(6) 0.0051(6)
W21 0.0387(8) 0.0262(7) 0.0350(8) -0.0025(6) -0.0042(6) -0.0022(6)
W22 0.0191(6) 0.0470(9) 0.0329(7) 0.0073(6) -0.0009(5) -0.0075(6)
W23 0.0387(8) 0.0381(8) 0.0266(7) -0.0061(6) 0.0005(6) -0.0012(6)
W24 0.0241(9) 0.0431(12) 0.0305(10) 0.000 -0.0058(8) 0.000
W25 0.0431(9) 0.0336(8) 0.0485(9) -0.0085(7) -0.0049(7) -0.0048(7)
W26 0.0321(7) 0.0335(7) 0.0269(7) -0.0030(6) 0.0054(5) 0.0043(6)
W27 0.0416(8) 0.0324(8) 0.0473(9) 0.0074(7) 0.0102(7) 0.0015(6)
W28 0.0346(8) 0.0691(12) 0.0404(9) 0.0135(8) 0.0180(7) -0.0011(8)
W29 0.0293(7) 0.0745(12) 0.0314(8) 0.0030(8) 0.0064(6) 0.0155(8)
W30 0.0456(10) 0.0777(14) 0.0577(11) 0.0343(10) 0.0060(8) 0.0185(9)
W31 0.0445(10) 0.150(2) 0.0286(8) 0.0329(11) 0.0102(7) 0.0052(12)
W32 0.0315(8) 0.134(2) 0.0340(9) 0.0249(11) 0.0030(7) 0.0192(10)
W33 0.0419(14) 0.203(4) 0.0176(11) 0.000 0.0014(10) 0.000
Te1 0.0414(13) 0.0374(13) 0.0354(12) 0.0036(10) 0.0004(10) -0.0059(11)
Te2 0.0286(15) 0.0280(16) 0.0333(16) 0.000 0.0102(13) 0.000
Te3 0.0381(18) 0.071(3) 0.0228(16) 0.000 0.0091(14) 0.000
P1 0.027(4) 0.036(5) 0.023(4) -0.001(4) 0.002(3) -0.002(4)
P2 0.018(5) 0.025(6) 0.033(6) 0.000 0.011(5) 0.000
P3 0.034(6) 0.020(6) 0.024(6) 0.000 0.014(5) 0.000
Na1 0.042(11) 0.059(13) 0.045(11) -0.017(10) -0.001(9) 0.008(10)
O1 0.082(19) 0.073(19) 0.056(16) 0.009(14) 0.025(15) -0.014(16)
O2 0.074(18) 0.075(19) 0.064(17) 0.018(15) 0.007(15) 0.005(16)
O3 0.074(18) 0.062(18) 0.066(17) 0.021(15) -0.010(15) -0.007(15)
O4 0.072(17) 0.026(13) 0.061(16) 0.009(12) 0.015(13) -0.010(12)
O5 0.079(18) 0.033(14) 0.071(17) 0.036(13) 0.003(14) -0.009(13)
O6 0.083(19) 0.040(15) 0.077(18) 0.023(14) 0.010(15) -0.012(14)
O7 0.067(15) 0.040(14) 0.033(12) -0.007(11) 0.012(11) -0.035(12)
O8 0.060(16) 0.043(14) 0.057(16) -0.010(12) 0.008(13) -0.017(13)
O9 0.050(13) 0.027(12) 0.032(12) -0.012(10) 0.000(10) 0.002(10)
O10 0.062(16) 0.038(14) 0.050(15) -0.009(12) 0.002(12) 0.005(12)
O11 0.075(17) 0.027(13) 0.058(16) 0.017(12) -0.006(13) -0.008(12)
O12 0.072(17) 0.029(13) 0.067(17) 0.017(12) 0.003(14) -0.017(12)
O13 0.047(14) 0.067(17) 0.067(16) -0.015(14) 0.029(13) -0.029(13)
O14 0.035(14) 0.072(19) 0.041(15) -0.006(14) -0.008(11) -0.008(13)
O15 0.047(14) 0.036(13) 0.055(15) 0.005(11) 0.018(12) -0.002(11)
O16 0.053(15) 0.060(16) 0.042(14) -0.002(12) -0.011(12) 0.007(13)
O17 0.076(18) 0.045(15) 0.056(16) 0.007(13) -0.009(14) 0.018(14)
O18 0.079(18) 0.069(18) 0.045(15) -0.003(13) 0.011(13) -0.038(15)
O19 0.068(17) 0.059(16) 0.055(16) 0.009(13) 0.023(13) -0.023(14)
O20 0.061(15) 0.037(14) 0.059(15) 0.004(12) 0.020(13) -0.017(12)
O21 0.021(10) 0.013(10) 0.044(12) 0.001(9) -0.009(9) 0.001(8)
O22 0.046(14) 0.047(15) 0.067(16) -0.011(13) 0.013(12) 0.012(12)
O23 0.060(15) 0.023(12) 0.043(13) 0.004(10) -0.013(11) 0.015(11)
O24 0.058(15) 0.051(15) 0.039(13) 0.021(12) 0.002(11) -0.003(13)
O25 0.065(15) 0.032(12) 0.022(11) 0.011(9) 0.026(10) -0.006(11)
O26 0.063(15) 0.022(11) 0.028(11) 0.001(9) 0.002(11) -0.014(11)
O27 0.044(13) 0.029(12) 0.037(12) 0.016(10) 0.005(10) -0.003(10)
O28 0.042(13) 0.022(11) 0.044(13) -0.003(10) -0.004(10) -0.002(10)
O29 0.029(11) 0.033(12) 0.038(12) -0.003(10) 0.004(9) -0.010(9)
O30 0.024(10) 0.009(9) 0.040(12) 0.004(8) 0.001(9) 0.006(8)
O31 0.044(13) 0.035(13) 0.031(12) -0.011(10) 0.002(10) -0.016(10)
O32 0.057(14) 0.037(13) 0.017(10) -0.001(9) -0.001(10) -0.003(11)
O33 0.037(12) 0.044(13) 0.033(12) -0.004(10) 0.008(10) 0.007(11)
O34 0.040(14) 0.068(19) 0.051(16) -0.013(14) 0.021(12) 0.009(13)
O35 0.022(11) 0.038(13) 0.038(13) -0.004(11) -0.009(9) -0.015(10)
O36 0.034(12) 0.070(16) 0.015(10) -0.008(10) 0.002(9) 0.005(11)
O37 0.022(11) 0.046(14) 0.036(13) 0.003(11) 0.002(9) 0.008(10)
O38 0.064(18) 0.057(18) 0.039(15) 0.003(13) -0.001(13) 0.016(14)
O39 0.058(16) 0.054(17) 0.031(13) -0.009(12) 0.010(12) 0.008(13)
O40 0.031(11) 0.043(13) 0.019(10) -0.008(9) -0.002(9) 0.001(10)
O41 0.023(10) 0.030(11) 0.023(10) 0.001(9) -0.003(8) 0.001(9)
O42 0.033(11) 0.034(12) 0.027(11) -0.006(9) -0.001(9) 0.008(10)
O43 0.021(10) 0.037(12) 0.041(12) 0.015(10) -0.011(9) -0.006(9)
O44 0.073(17) 0.025(12) 0.052(15) -0.005(11) 0.014(13) -0.002(12)
O45 0.024(10) 0.041(13) 0.028(11) -0.021(10) -0.010(9) -0.003(9)
O46 0.014(9) 0.048(13) 0.013(9) 0.001(9) 0.002(7) 0.008(9)
O47 0.031(11) 0.039(13) 0.032(12) -0.007(10) 0.004(9) 0.003(10)
O48 0.009(9) 0.033(12) 0.045(12) 0.007(10) -0.011(8) -0.007(8)
O49 0.027(12) 0.051(15) 0.057(15) -0.003(12) 0.000(11) 0.012(11)
O50 0.026(11) 0.047(14) 0.051(14) 0.004(11) 0.018(10) -0.001(10)
O51 0.036(12) 0.023(11) 0.041(12) 0.004(10) -0.001(10) 0.006(9)
O52 0.030(11) 0.028(12) 0.044(13) -0.001(10) 0.004(10) -0.001(9)
O53 0.042(13) 0.046(14) 0.030(12) -0.010(11) -0.006(10) -0.001(11)
O54 0.035(12) 0.048(14) 0.042(13) -0.025(11) -0.019(10) 0.007(11)
O55 0.041(14) 0.035(14) 0.059(16) 0.010(12) 0.010(12) -0.004(11)
O56 0.08(2) 0.051(18) 0.055(18) 0.000(14) -0.012(15) -0.003(16)
O57 0.028(11) 0.030(11) 0.024(10) 0.001(9) -0.003(8) 0.001(9)
O58 0.023(10) 0.032(12) 0.035(12) 0.000(10) 0.003(9) 0.009(9)
O59 0.041(13) 0.061(17) 0.017(11) 0.002(11) 0.005(10) -0.004(12)
O60 0.038(16) 0.031(15) 0.027(14) 0.000 0.024(13) 0.000
O61 0.005(9) 0.042(14) 0.067(16) 0.000(12) 0.009(10) -0.003(9)
O62 0.046(13) 0.036(13) 0.049(14) -0.004(11) 0.011(11) 0.004(11)
O63 0.056(16) 0.044(15) 0.034(13) 0.000(11) 0.010(12) 0.014(13)
O64 0.030(11) 0.041(13) 0.043(13) 0.025(11) 0.007(10) -0.012(10)
O65 0.017(10) 0.055(15) 0.064(15) 0.021(13) 0.008(10) -0.004(10)
O66 0.034(16) 0.047(17) 0.014(13) 0.000 -0.003(12) 0.000
O67 0.041(16) 0.019(14) 0.025(14) 0.000 -0.002(12) 0.000
O68 0.024(10) 0.018(10) 0.028(11) 0.000(8) 0.003(8) 0.012(8)
O69 0.023(10) 0.021(11) 0.046(13) 0.000(9) 0.003(9) -0.012(9)
O70 0.029(11) 0.041(13) 0.020(10) 0.004(9) -0.007(9) 0.008(10)
O71 0.017(10) 0.040(12) 0.027(11) 0.006(9) -0.010(8) -0.007(9)
O72 0.042(16) 0.016(13) 0.029(14) 0.000 0.030(13) 0.000
O73 0.063(19) 0.06(2) 0.09(2) -0.028(18) 0.008(17) 0.021(16)
O74 0.017(10) 0.034(12) 0.047(13) -0.012(10) 0.014(9) 0.007(9)
O75 0.068(17) 0.036(14) 0.028(13) 0.006(11) -0.008(12) -0.004(13)
O76 0.033(12) 0.041(14) 0.050(14) 0.024(11) -0.023(10) -0.024(11)
O77 0.037(13) 0.078(18) 0.052(15) 0.013(14) 0.001(11) -0.020(13)
O78 0.018(14) 0.042(17) 0.046(17) 0.000 0.009(13) 0.000
O79 0.023(13) 0.028(14) 0.007(11) 0.000 -0.002(10) 0.000
O80 0.028(10) 0.033(11) 0.014(9) -0.005(8) 0.002(8) -0.003(9)
O81 0.046(13) 0.042(13) 0.014(10) -0.014(9) -0.012(9) 0.002(11)
O82 0.035(13) 0.046(14) 0.052(14) -0.009(12) -0.009(11) -0.007(11)
O83 0.017(10) 0.040(13) 0.036(12) -0.005(10) -0.004(9) -0.012(9)
O84 0.032(16) 0.041(17) 0.042(17) 0.000 0.002(14) 0.000
O85 0.050(14) 0.040(14) 0.041(13) 0.001(11) -0.019(11) 0.004(11)
O86 0.064(17) 0.061(18) 0.030(13) -0.015(13) 0.002(12) 0.015(14)
O87 0.05(2) 0.04(2) 0.05(2) 0.000 -0.019(17) 0.000
O88 0.045(15) 0.048(16) 0.045(15) -0.012(12) 0.000(12) -0.020(12)
O89 0.042(16) 0.051(18) 0.10(2) -0.012(17) -0.005(16) -0.001(14)
O90 0.044(13) 0.065(16) 0.025(11) 0.014(11) 0.005(10) -0.004(12)
O91 0.053(15) 0.062(16) 0.039(13) -0.010(12) 0.011(12) -0.005(13)
O92 0.059(16) 0.051(16) 0.078(18) -0.002(14) 0.031(14) 0.003(13)
O93 0.004(11) 0.028(14) 0.021(13) 0.000 0.001(10) 0.000
O94 0.055(16) 0.049(16) 0.030(13) -0.023(12) 0.009(11) 0.006(13)
O95 0.047(13) 0.052(14) 0.024(11) -0.009(10) 0.023(10) -0.004(11)
O96 0.08(2) 0.06(2) 0.11(3) 0.01(2) 0.04(2) 0.011(18)
O97 0.037(13) 0.068(17) 0.049(14) 0.025(13) 0.014(11) -0.022(12)
O98 0.064(17) 0.10(2) 0.061(17) 0.027(16) 0.025(14) 0.004(16)
O99 0.040(17) 0.06(2) 0.046(18) 0.000 0.010(15) 0.000
O100 0.041(12) 0.041(13) 0.033(12) -0.019(10) 0.018(10) -0.009(10)
O101 0.043(17) 0.024(15) 0.050(18) 0.000 0.021(14) 0.000
O102 0.032(11) 0.056(14) 0.012(10) 0.003(9) 0.007(8) 0.013(10)
O103 0.037(13) 0.052(15) 0.038(13) 0.012(11) 0.004(10) 0.008(11)
O104 0.040(14) 0.10(2) 0.042(14) 0.004(14) 0.013(11) -0.006(14)
O106 0.048(16) 0.058(18) 0.052(16) -0.006(14) 0.013(13) 0.023(14)
O107 0.046(15) 0.09(2) 0.074(18) 0.008(16) 0.005(14) 0.025(15)
O108 0.09(2) 0.09(2) 0.09(2) 0.07(2) 0.024(19) 0.02(2)
O109 0.055(16) 0.086(19) 0.064(17) 0.043(15) 0.020(13) -0.001(14)
O110 0.09(2) 0.12(2) 0.074(19) 0.050(19) 0.007(17) 0.002(19)
O112 0.032(12) 0.048(14) 0.041(13) 0.000(11) 0.006(10) 0.007(11)
O113 0.037(17) 0.09(2) 0.033(17) 0.000 0.018(14) 0.000
O114 0.033(13) 0.09(2) 0.073(18) 0.023(16) 0.006(13) 0.016(14)
O115 0.052(16) 0.10(2) 0.09(2) 0.017(18) 0.006(15) 0.013(16)
O116 0.056(16) 0.14(2) 0.023(12) 0.014(15) 0.010(12) 0.011(16)
O117 0.06(2) 0.09(3) 0.05(2) 0.000 0.035(17) 0.000
O118 0.046(15) 0.12(2) 0.054(16) 0.024(16) -0.012(13) 0.003(16)
O119 0.049(18) 0.15(3) 0.050(18) 0.03(2) 0.001(14) 0.03(2)
O120 0.09(3) 0.16(4) 0.02(2) 0.000 -0.01(2) 0.000

loop_
_atom_type_symbol
_atom_type_description
_atom_type_scat_dispersion_real
_atom_type_scat_dispersion_imag
_atom_type_scat_source
W W -0.8490 6.8722 'International Tables Vol C Tables 4.2.6.8 and 6.1.1.4'
Te Te -0.5308 1.6751 'International Tables Vol C Tables 4.2.6.8 and 6.1.1.4'
P P 0.1023 0.0942 'International Tables Vol C Tables 4.2.6.8 and 6.1.1.4'
Na Na 0.0362 0.0249 'International Tables Vol C Tables 4.2.6.8 and 6.1.1.4'
O O 0.0106 0.0060 'International Tables Vol C Tables 4.2.6.8 and 6.1.1.4'
N N 0.0061 0.0033 'International Tables Vol C Tables 4.2.6.8 and 6.1.1.4'
C C 0.0033 0.0016 'International Tables Vol C Tables 4.2.6.8 and 6.1.1.4'
H H 0.0000 0.0000 'International Tables Vol C Tables 4.2.6.8 and 6.1.1.4'

loop_
_geom_angle_atom_site_label_1
_geom_angle_atom_site_label_2
_geom_angle_atom_site_label_3
_geom_angle
_geom_angle_site_symmetry_1
_geom_angle_site_symmetry_3
O1 W1 O8 104.8(15) . .
O1 W1 O7 106.9(15) . .
O8 W1 O7 93.1(14) . .
O1 W1 O6 100.7(15) . .
O8 W1 O6 153.6(15) . .
O7 W1 O6 85.9(14) . .
O1 W1 O4 99.7(16) . .
O8 W1 O4 86.8(13) . .
O7 W1 O4 152.5(14) . .
O6 W1 O4 82.2(14) . .
O1 W1 O25 176.2(15) . .
O8 W1 O25 71.7(11) . .
O7 W1 O25 72.2(10) . .
O6 W1 O25 83.0(11) . .
O4 W1 O25 81.7(10) . .
O1 W1' O4 105.4(15) . .
O1 W1' O6 103.6(15) . .
O4 W1' O6 90.5(16) . .
O1 W1' O8 99.3(14) . .
O4 W1' O8 89.6(13) . .
O6 W1' O8 156.3(13) . .
O1 W1' O7 98.8(14) . .
O4 W1' O7 155.8(12) . .
O6 W1' O7 84.7(14) . .
O8 W1' O7 85.6(13) . .
O1 W1' O25 165.3(15) . .
O4 W1' O25 85.7(10) . .
O6 W1' O25 85.7(11) . .
O8 W1' O25 70.7(10) . .
O7 W1' O25 70.3(9) . .
O2 W2' O10 106.1(16) . .
O2 W2' O9 101.6(14) . .
O10 W2' O9 92.8(13) . .
O2 W2' O5 100.7(14) . .
O10 W2' O5 89.0(13) . .
O9 W2' O5 156.2(12) . .
O2 W2' O4 98.4(15) . .
O10 W2' O4 155.0(13) . .
O9 W2' O4 86.8(12) . .
O5 W2' O4 81.7(13) . .
O2 W2' O26 174.4(14) . .
O10 W2' O26 72.1(11) . .
O9 W2' O26 73.3(9) . .
O5 W2' O26 84.7(10) . .
O4 W2' O26 83.9(10) . .
O2 W2 O4 105.4(16) . .
O2 W2 O9 100.3(14) . .
O4 W2 O9 91.4(13) . .
O2 W2 O5 101.8(15) . .
O4 W2 O5 87.4(14) . .
O9 W2 O5 157.4(14) . .
O2 W2 O10 98.8(15) . .
O4 W2 O10 155.7(14) . .
O9 W2 O10 86.8(12) . .
O5 W2 O10 85.2(13) . .
O2 W2 O26 166.0(14) . .
O4 W2 O26 87.1(12) . .
O9 W2 O26 72.5(10) . .
O5 W2 O26 84.9(11) . .
O10 W2 O26 69.3(11) . .
O3 W3 O6 106.4(16) . .
O3 W3 O12 105.3(16) . .
O6 W3 O12 90.3(15) . .
O3 W3 O5 100.2(17) . .
O6 W3 O5 87.7(16) . .
O12 W3 O5 154.0(14) . .
O3 W3 O11 98.7(14) . .
O6 W3 O11 154.6(14) . .
O12 W3 O11 87.0(15) . .
O5 W3 O11 83.7(14) . .
O3 W3 O27 167.5(15) . .
O6 W3 O27 85.9(11) . .
O12 W3 O27 71.6(11) . .
O5 W3 O27 82.3(10) . .
O11 W3 O27 69.3(10) . .
O3 W3' O11 106.3(15) . .
O3 W3' O5 104.7(16) . .
O11 W3' O5 94.2(16) . .
O3 W3' O12 98.6(16) . .
O11 W3' O12 89.1(14) . .
O5 W3' O12 154.4(12) . .
O3 W3' O6 97.0(15) . .
O11 W3' O6 155.9(13) . .
O5 W3' O6 85.9(15) . .
O12 W3' O6 81.0(15) . .
O3 W3' O27 169.1(16) . .
O11 W3' O27 73.1(10) . .
O5 W3' O27 86.1(10) . .
O12 W3' O27 70.6(10) . .
O6 W3' O27 82.8(10) . .
O15 W4 O30 103.3(13) . .
O15 W4 O21 102.5(12) . .
O30 W4 O21 92.3(11) . .
O15 W4 O22 97.9(13) . .
O30 W4 O22 90.9(12) . .
O21 W4 O22 158.0(13) . .
O15 W4 O9 98.6(12) . .
O30 W4 O9 157.7(11) . .
O21 W4 O9 86.7(11) . .
O22 W4 O9 82.2(12) . .
O15 W4 O26 168.1(13) . .
O30 W4 O26 84.3(10) . .
O21 W4 O26 86.1(10) . .
O22 W4 O26 72.6(11) . .
O9 W4 O26 73.5(9) . .
O15 W4' O30 104.8(12) . .
O15 W4' O22 102.0(13) . .
O30 W4' O22 93.5(11) . .
O15 W4' O21 100.1(12) . .
O30 W4' O21 89.4(10) . .
O22 W4' O21 156.1(12) . .
O15 W4' O9 99.1(11) . .
O30 W4' O9 155.9(11) . .
O22 W4' O9 83.6(12) . .
O21 W4' O9 84.0(10) . .
O15 W4' O26 170.7(12) . .
O30 W4' O26 83.6(9) . .
O22 W4' O26 73.2(11) . .
O21 W4' O26 83.6(10) . .
O9 W4' O26 72.7(9) . .
O16 W5 O31 103.0(14) . .
O16 W5 O23 97.5(13) . .
O31 W5 O23 91.9(12) . .
O16 W5 O10 97.1(15) . .
O31 W5 O10 159.9(13) . .
O23 W5 O10 87.1(12) . .
O16 W5 O22 98.9(13) . .
O31 W5 O22 91.0(12) . .
O23 W5 O22 162.2(14) . .
O10 W5 O22 84.1(13) . .
O16 W5 O26 169.2(14) . .
O31 W5 O26 85.7(11) . .
O23 W5 O26 88.6(11) . .
O10 W5 O26 74.2(11) . .
O22 W5 O26 74.2(11) . .
O16 W5' O31 109.7(14) . .
O16 W5' O22 103.4(13) . .
O31 W5' O22 92.4(11) . .
O16 W5' O23 99.3(13) . .
O31 W5' O23 91.2(11) . .
O22 W5' O23 154.2(13) . .
O16 W5' O10 97.6(14) . .
O31 W5' O10 152.7(13) . .
O22 W5' O10 81.9(12) . .
O23 W5' O10 83.1(11) . .
O16 W5' O26 166.8(13) . .
O31 W5' O26 82.9(10) . .
O22 W5' O26 71.4(10) . .
O23 W5' O26 83.7(10) . .
O10 W5' O26 69.9(10) . .
O17 W6 O32 100.5(15) . .
O17 W6 O24 100.8(14) . .
O32 W6 O24 90.8(13) . .
O17 W6 O23 97.1(14) . .
O32 W6 O23 90.7(11) . .
O24 W6 O23 161.5(15) . .
O17 W6 O11 98.2(14) . .
O32 W6 O11 161.4(14) . .
O24 W6 O11 86.0(14) . .
O23 W6 O11 86.7(14) . .
O17 W6 O27 172.7(14) . .
O32 W6 O27 85.6(11) . .
O24 W6 O27 75.0(12) . .
O23 W6 O27 86.8(11) . .
O11 W6 O27 75.8(11) . .
O17 W6 W7' 129.6(12) . .
O32 W6 W7' 88.1(10) . .
O24 W6 W7' 29.0(9) . .
O23 W6 W7' 132.6(10) . .
O11 W6 W7' 80.3(11) . .
O27 W6 W7' 45.9(7) . .
O17 W6' O32 107.5(14) . .
O17 W6' O23 104.8(15) . .
O32 W6' O23 94.0(11) . .
O17 W6' O24 100.7(14) . .
O32 W6' O24 87.9(12) . .
O23 W6' O24 152.6(13) . .
O17 W6' O11 99.2(14) . .
O32 W6' O11 152.4(13) . .
O23 W6' O11 85.8(13) . .
O24 W6' O11 80.3(13) . .
O17 W6' O27 166.5(14) . .
O32 W6' O27 81.9(10) . .
O23 W6' O27 83.8(11) . .
O24 W6' O27 69.3(10) . .
O11 W6' O27 70.7(10) . .
O18 W7' O24 102.8(15) . .
O18 W7' O12 99.3(15) . .
O24 W7' O12 88.8(13) . .
O18 W7' O33 103.5(13) . .
O24 W7' O33 91.6(12) . .
O12 W7' O33 156.5(13) . .
O18 W7' O19 99.0(15) . .
O24 W7' O19 158.1(14) . .
O12 W7' O19 85.1(13) . .
O33 W7' O19 85.8(11) . .
O18 W7' O27 174.4(14) . .
O24 W7' O27 74.2(11) . .
O12 W7' O27 76.0(12) . .
O33 W7' O27 81.5(9) . .
O19 W7' O27 83.9(11) . .
O18 W7' W6 132.5(12) . .
O24 W7' W6 29.9(9) . .
O12 W7' W6 82.3(11) . .
O33 W7' W6 86.5(8) . .
O19 W7' W6 128.2(10) . .
O27 W7' W6 44.3(7) . .
O18 W7 O19 106.8(16) . .
O18 W7 O33 105.5(15) . .
O19 W7 O33 90.0(12) . .
O18 W7 O12 100.2(16) . .
O19 W7 O12 88.5(15) . .
O33 W7 O12 153.5(14) . .
O18 W7 O24 98.0(15) . .
O19 W7 O24 154.9(15) . .
O33 W7 O24 86.7(12) . .
O12 W7 O24 83.5(13) . .
O18 W7 O27 166.8(16) . .
O19 W7 O27 85.1(12) . .
O33 W7 O27 79.6(9) . .
O12 W7 O27 73.9(12) . .
O24 W7 O27 69.9(11) . .
O13 W8' O19 105.0(15) . .
O13 W8' O7 99.9(14) . .
O19 W8' O7 87.8(14) . .
O13 W8' O28 101.0(14) . .
O19 W8' O28 90.5(12) . .
O7 W8' O28 158.8(13) . .
O13 W8' O20 97.6(15) . .
O19 W8' O20 157.2(14) . .
O7 W8' O20 85.5(12) . .
O28 W8' O20 88.1(11) . .
O13 W8' O25 168.2(13) . .
O19 W8' O25 86.0(12) . .
O7 W8' O25 75.8(11) . .
O28 W8' O25 83.0(10) . .
O20 W8' O25 71.2(11) . .
O13 W8 O20 106.0(17) . .
O13 W8 O28 107.1(16) . .
O20 W8 O28 93.6(13) . .
O13 W8 O7 99.2(15) . .
O20 W8 O7 85.9(13) . .
O28 W8 O7 152.7(13) . .
O13 W8 O19 101.5(16) . .
O20 W8 O19 150.9(15) . .
O28 W8 O19 87.2(13) . .
O7 W8 O19 80.5(14) . .
O13 W8 O25 170.9(16) . .
O20 W8 O25 71.1(11) . .
O28 W8 O25 81.9(10) . .
O7 W8 O25 72.2(11) . .
O19 W8 O25 80.3(12) . .
O14 W9 O29 102.5(12) . .
O14 W9 O21 102.2(12) . .
O29 W9 O21 89.7(9) . .
O14 W9 O20 102.0(13) . .
O29 W9 O20 90.8(10) . .
O21 W9 O20 155.1(11) . .
O14 W9 O8 100.0(13) . .
O29 W9 O8 157.4(11) . .
O21 W9 O8 87.6(11) . .
O20 W9 O8 82.5(12) . .
O14 W9 O25 171.0(11) . .
O29 W9 O25 83.9(9) . .
O21 W9 O25 84.0(9) . .
O20 W9 O25 71.3(10) . .
O8 W9 O25 73.5(10) . .
O36 W10 O51 101.2(12) . .
O36 W10 O41 101.8(10) . .
O51 W10 O41 94.4(10) . .
O36 W10 O42 99.1(10) . .
O51 W10 O42 97.6(10) . .
O41 W10 O42 153.3(9) . .
O36 W10 O30 91.9(11) . .
O51 W10 O30 166.8(10) . .
O41 W10 O30 81.1(8) . .
O42 W10 O30 81.8(9) . .
O36 W10 O47 168.1(11) . .
O51 W10 O47 88.8(10) . .
O41 W10 O47 83.6(8) . .
O42 W10 O47 72.9(8) . .
O30 W10 O47 78.5(8) . .
O37 W11 O52 101.0(11) . .
O37 W11 O43 101.3(10) . .
O52 W11 O43 96.0(10) . .
O37 W11 O42 97.9(10) . .
O52 W11 O42 95.4(10) . .
O43 W11 O42 155.4(10) . .
O37 W11 O31 93.1(11) . .
O52 W11 O31 165.9(10) . .
O43 W11 O31 82.1(9) . .
O42 W11 O31 81.5(9) . .
O37 W11 O47 168.6(10) . .
O52 W11 O47 88.1(9) . .
O43 W11 O47 84.4(8) . .
O42 W11 O47 74.3(9) . .
O31 W11 O47 77.8(9) . .
O38 W12 O53 101.6(13) . .
O38 W12 O43 101.2(12) . .
O53 W12 O43 98.4(11) . .
O38 W12 O44 100.6(13) . .
O53 W12 O44 89.9(11) . .
O43 W12 O44 154.5(11) . .
O38 W12 O32 95.5(12) . .
O53 W12 O32 161.7(11) . .
O43 W12 O32 84.7(9) . .
O44 W12 O32 80.3(10) . .
O38 W12 O48 172.0(12) . .
O53 W12 O48 84.5(9) . .
O43 W12 O48 82.7(8) . .
O44 W12 O48 74.0(10) . .
O32 W12 O48 77.9(8) . .
O39 W13 O54 97.5(13) . .
O39 W13 O45 103.3(12) . .
O54 W13 O45 90.1(10) . .
O39 W13 O44 101.4(12) . .
O54 W13 O44 89.5(10) . .
O45 W13 O44 155.2(11) . .
O39 W13 O33 99.3(12) . .
O54 W13 O33 163.2(11) . .
O45 W13 O33 86.9(10) . .
O44 W13 O33 86.3(10) . .
O39 W13 O48 175.2(10) . .
O54 W13 O48 83.1(10) . .
O45 W13 O48 81.4(8) . .
O44 W13 O48 73.9(9) . .
O33 W13 O48 80.0(9) . .
O34 W14 O40 102.1(12) . .
O34 W14 O49 100.3(13) . .
O40 W14 O49 90.2(11) . .
O34 W14 O45 101.7(12) . .
O40 W14 O45 155.5(10) . .
O49 W14 O45 90.9(11) . .
O34 W14 O28 97.0(13) . .
O40 W14 O28 86.8(10) . .
O49 W14 O28 162.7(11) . .
O45 W14 O28 85.0(10) . .
O34 W14 O46 175.1(11) . .
O40 W14 O46 74.1(8) . .
O49 W14 O46 82.9(9) . .
O45 W14 O46 81.8(8) . .
O28 W14 O46 79.9(9) . .
O35 W15 O50 102.0(11) . .
O35 W15 O41 100.2(10) . .
O50 W15 O41 95.6(10) . .
O35 W15 O40 103.3(10) . .
O50 W15 O40 89.6(10) . .
O41 W15 O40 154.2(8) . .
O35 W15 O29 94.0(10) . .
O50 W15 O29 163.3(10) . .
O41 W15 O29 86.1(9) . .
O40 W15 O29 81.9(10) . .
O35 W15 O46 170.8(10) . .
O50 W15 O46 86.2(10) . .
O41 W15 O46 82.8(7) . .
O40 W15 O46 72.4(7) . .
O29 W15 O46 77.5(8) . .
O56 W16 O55 102.7(14) . .
O56 W16 O57 98.8(12) . .
O55 W16 O57 95.0(11) . .
O56 W16 O49 94.5(13) . .
O55 W16 O49 98.8(11) . .
O57 W16 O49 158.2(10) . .
O56 W16 O50 168.4(13) . .
O55 W16 O50 88.8(11) . .
O57 W16 O50 81.2(9) . .
O49 W16 O50 82.3(10) . .
O56 W16 O58 89.6(12) . .
O55 W16 O58 167.5(11) . .
O57 W16 O58 81.1(9) . .
O49 W16 O58 81.9(9) . .
O50 W16 O58 78.9(8) . .
O61 W17 O57 101.4(10) . .
O61 W17 O62 101.0(11) . .
O57 W17 O62 88.4(10) . .
O61 W17 O60 100.8(12) . .
O57 W17 O60 92.7(12) . .
O62 W17 O60 157.4(11) . .
O61 W17 O69 94.7(10) . .
O57 W17 O69 163.9(10) . .
O62 W17 O69 87.6(10) . .
O60 W17 O69 85.2(11) . .
O61 W17 O68 172.3(9) . .
O57 W17 O68 83.9(8) . .
O62 W17 O68 73.3(9) . .
O60 W17 O68 84.4(10) . .
O69 W17 O68 80.0(8) . .
O63 W18 O58 102.3(11) . .
O63 W18 O64 102.0(11) . .
O58 W18 O64 95.6(10) . .
O63 W18 O62 100.0(11) . .
O58 W18 O62 91.5(10) . .
O64 W18 O62 154.8(10) . .
O63 W18 O70 94.9(11) . .
O58 W18 O70 162.4(10) . .
O64 W18 O70 84.5(9) . .
O62 W18 O70 81.6(10) . .
O63 W18 O68 169.7(10) . .
O58 W18 O68 85.3(9) . .
O64 W18 O68 84.0(8) . .
O62 W18 O68 72.6(9) . .
O70 W18 O68 77.2(8) . .
O65 W19 O59 103.0(12) . .
O65 W19 O66 99.2(12) . .
O59 W19 O66 99.3(12) . .
O65 W19 O64 101.5(11) . .
O59 W19 O64 93.0(11) . .
O66 W19 O64 152.9(11) . .
O65 W19 O71 90.7(10) . .
O59 W19 O71 166.2(10) . .
O66 W19 O71 80.0(10) . .
O64 W19 O71 82.4(9) . .
O65 W19 O67 166.7(11) . .
O59 W19 O67 88.4(11) . .
O66 W19 O67 71.8(11) . .
O64 W19 O67 84.6(8) . .
O71 W19 O67 78.3(9) . .
O73 W20 O69 101.4(13) . .
O73 W20 O72 101.7(15) . .
O69 W20 O72 85.8(11) . .
O73 W20 O74 101.1(14) . .
O69 W20 O74 89.6(9) . .
O72 W20 O74 157.2(10) . .
O73 W20 O81 102.4(13) . .
O69 W20 O81 156.2(10) . .
O72 W20 O81 88.3(12) . .
O74 W20 O81 86.9(10) . .
O73 W20 O80 172.8(13) . .
O69 W20 O80 82.4(8) . .
O72 W20 O80 84.6(10) . .
O74 W20 O80 72.6(8) . .
O81 W20 O80 74.1(9) . .
O75 W21 O70 102.8(11) . .
O75 W21 O76 102.3(12) . .
O70 W21 O76 92.0(10) . .
O75 W21 O74 100.6(12) . .
O70 W21 O74 88.8(10) . .
O76 W21 O74 156.3(10) . .
O75 W21 O82 99.1(11) . .
O70 W21 O82 158.0(11) . .
O76 W21 O82 85.6(11) . .
O74 W21 O82 84.9(10) . .
O75 W21 O80 170.0(10) . .
O70 W21 O80 85.3(9) . .
O76 W21 O80 83.0(9) . .
O74 W21 O80 73.5(8) . .
O82 W21 O80 72.7(9) . .
O77 W22 O71 106.1(11) . .
O77 W22 O78 98.9(14) . .
O71 W22 O78 92.8(12) . .
O77 W22 O76 103.5(13) . .
O71 W22 O76 90.6(10) . .
O78 W22 O76 155.5(11) . .
O77 W22 O83 98.0(11) . .
O71 W22 O83 156.0(9) . .
O78 W22 O83 83.1(12) . .
O76 W22 O83 83.9(9) . .
O77 W22 O79 168.1(12) . .
O71 W22 O79 83.1(9) . .
O78 W22 O79 72.7(10) . .
O76 W22 O79 83.6(8) . .
O83 W22 O79 73.0(9) . .
O86 W23 O82 103.4(13) . .
O86 W23 O81 100.6(11) . .
O82 W23 O81 88.1(11) . .
O86 W23 O84 101.8(15) . .
O82 W23 O84 154.8(13) . .
O81 W23 O84 87.2(13) . .
O86 W23 O85 103.1(12) . .
O82 W23 O85 87.9(11) . .
O81 W23 O85 156.3(9) . .
O84 W23 O85 86.6(13) . .
O86 W23 O80 169.5(11) . .
O82 W23 O80 69.9(9) . .
O81 W23 O80 71.7(8) . .
O84 W23 O80 85.1(11) . .
O85 W23 O80 85.0(8) . .
O87 W24 O83 101.2(12) . 4_565
O87 W24 O83 101.2(12) . .
O83 W24 O83 92.4(14) 4_565 .
O87 W24 O85 101.9(13) . 4_565
O83 W24 O85 86.0(11) 4_565 4_565
O83 W24 O85 156.8(9) . 4_565
O87 W24 O85 101.9(13) . .
O83 W24 O85 156.8(9) 4_565 .
O83 W24 O85 86.0(11) . .
O85 W24 O85 86.4(17) 4_565 .
O87 W24 O79 170.4(16) . .
O83 W24 O79 72.4(7) 4_565 .
O83 W24 O79 72.4(7) . .
O85 W24 O79 85.1(8) 4_565 .
O85 W24 O79 85.1(8) . .
O88 W25 O89 101.8(15) . .
O88 W25 O90 94.2(11) . .
O89 W25 O90 98.4(13) . .
O88 W25 O54 99.8(11) . .
O89 W25 O54 94.6(13) . .
O90 W25 O54 158.5(10) . .
O88 W25 O91 167.9(12) . .
O89 W25 O91 89.8(14) . .
O90 W25 O91 80.6(10) . .
O54 W25 O91 82.4(10) . .
O88 W25 O53 89.9(11) . .
O89 W25 O53 168.1(14) . .
O90 W25 O53 82.9(11) . .
O54 W25 O53 81.0(10) . .
O91 W25 O53 78.7(10) . .
O94 W26 O90 99.8(11) . .
O94 W26 O93 102.2(12) . .
O90 W26 O93 92.3(11) . .
O94 W26 O95 102.6(11) . .
O90 W26 O95 90.7(11) . .
O93 W26 O95 154.1(10) . .
O94 W26 O102 95.4(10) . .
O90 W26 O102 164.6(10) . .
O93 W26 O102 86.9(10) . .
O95 W26 O102 83.5(10) . .
O94 W26 O100 174.3(11) . .
O90 W26 O100 84.4(10) . .
O93 W26 O100 81.4(10) . .
O95 W26 O100 73.4(9) . .
O102 W26 O100 80.2(8) . .
O96 W27 O91 104.6(16) . .
O96 W27 O97 100.9(14) . .
O91 W27 O97 97.4(12) . .
O96 W27 O95 102.2(14) . .
O91 W27 O95 92.6(11) . .
O97 W27 O95 151.6(11) . .
O96 W27 O103 93.4(15) . .
O91 W27 O103 161.6(12) . .
O97 W27 O103 82.6(11) . .
O95 W27 O103 79.7(10) . .
O96 W27 O100 169.4(14) . .
O91 W27 O100 85.0(11) . .
O97 W27 O100 82.0(9) . .
O95 W27 O100 72.5(9) . .
O103 W27 O100 76.8(9) . .
O92 W28 O98 101.6(15) . .
O92 W28 O99 95.7(15) . .
O98 W28 O99 100.3(16) . .
O92 W28 O97 96.4(13) . .
O98 W28 O97 101.3(15) . .
O99 W28 O97 152.5(13) . .
O92 W28 O104 167.0(13) . .
O98 W28 O104 91.3(13) . .
O99 W28 O104 83.3(14) . .
O97 W28 O104 79.4(11) . .
O92 W28 O101 90.2(13) . .
O98 W28 O101 167.0(15) . .
O99 W28 O101 72.9(12) . .
O97 W28 O101 82.5(9) . .
O104 W28 O101 77.1(12) . .
O106 W29 O102 101.4(11) . .
O106 W29 O105 102.5(14) . .
O102 W29 O105 88.0(12) . .
O106 W29 O107 100.3(15) . .
O102 W29 O107 89.5(11) . .
O105 W29 O107 157.1(14) . .
O106 W29 O114 101.8(13) . .
O102 W29 O114 156.8(12) . .
O105 W29 O114 86.6(14) . .
O107 W29 O114 86.7(13) . .
O106 W29 O112 171.8(12) . .
O102 W29 O112 83.5(8) . .
O105 W29 O112 84.1(11) . .
O107 W29 O112 72.9(12) . .
O114 W29 O112 73.5(11) . .
O108 W30 O103 104.3(15) . .
O108 W30 O109 104.1(16) . .
O103 W30 O109 89.1(12) . .
O108 W30 O107 97.4(17) . .
O103 W30 O107 90.9(11) . .
O109 W30 O107 157.8(15) . .
O108 W30 O115 97.8(17) . .
O103 W30 O115 157.7(14) . .
O109 W30 O115 88.1(15) . .
O107 W30 O115 83.6(14) . .
O108 W30 O112 167.5(14) . .
O103 W30 O112 84.4(10) . .
O109 W30 O112 84.8(11) . .
O107 W30 O112 73.2(13) . .
O115 W30 O112 73.3(13) . .
O110 W31 O104 105.8(16) . .
O110 W31 O111 99.3(19) . .
O104 W31 O111 96.0(16) . .
O110 W31 O109 101.9(18) . .
O104 W31 O109 87.7(13) . .
O111 W31 O109 156.5(14) . .
O110 W31 O116 97.9(16) . .
O104 W31 O116 156.3(13) . .
O111 W31 O116 80.4(17) . .
O109 W31 O116 86.9(14) . .
O110 W31 O113 168.7(17) . .
O104 W31 O113 83.3(13) . .
O111 W31 O113 72.6(13) . .
O109 W31 O113 84.9(10) . .
O116 W31 O113 73.2(13) . .
O119 W32 O118 102.0(14) . .
O119 W32 O115 101.4(18) . .
O118 W32 O115 90.2(16) . .
O119 W32 O114 100.6(14) . .
O118 W32 O114 157.2(12) . .
O115 W32 O114 88.6(16) . .
O119 W32 O117 102(2) . .
O118 W32 O117 86.7(16) . .
O115 W32 O117 156.6(17) . .
O114 W32 O117 85.4(16) . .
O119 W32 O112 170.4(15) . .
O118 W32 O112 85.5(10) . .
O115 W32 O112 72.3(12) . .
O114 W32 O112 72.4(10) . .
O117 W32 O112 84.4(15) . .
O120 W33 O116 104.9(15) . 4_565
O120 W33 O116 104.9(15) . .
O116 W33 O116 90(2) 4_565 .
O120 W33 O118 99.0(16) . 4_565
O116 W33 O118 88.8(15) 4_565 4_565
O116 W33 O118 155.6(11) . 4_565
O120 W33 O118 99.0(16) . .
O116 W33 O118 155.6(11) 4_565 .
O116 W33 O118 88.8(15) . .
O118 W33 O118 83(2) 4_565 .
O120 W33 O113 175(2) . .
O116 W33 O113 71.5(10) 4_565 .
O116 W33 O113 71.5(10) . .
O118 W33 O113 84.9(10) 4_565 .
O118 W33 O113 84.9(10) . .
O25 Te1 O27 92.6(10) . .
O25 Te1 O26 92.0(11) . .
O27 Te1 O26 92.0(10) . .
O80 Te2 O80 93.9(13) . 4_565
O80 Te2 O79 91.6(8) . .
O80 Te2 O79 91.6(8) 4_565 .
O113 Te3 O112 90.8(11) . .
O113 Te3 O112 90.8(11) . 4_565
O112 Te3 O112 91.7(16) . 4_565
O48 P1 O47 110.8(14) . .
O48 P1 O46 110.9(12) . .
O47 P1 O46 108.8(12) . .
O68 P2 O68 111.0(17) . 4_565
O68 P2 O67 109.5(11) . .
O68 P2 O67 109.5(10) 4_565 .
O100 P3 O100 111.0(19) 4_565 .
O100 P3 O101 109.0(12) 4_565 .
O100 P3 O101 109.0(12) . .
O36 Na1 O36 180.0 3_767 .
O36 Na1 O126 92.2(10) 3_767 3_767
O36 Na1 O126 87.8(10) . 3_767
O36 Na1 O126 87.8(10) 3_767 .
O36 Na1 O126 92.2(10) . .
O126 Na1 O126 180.0(16) 3_767 .
O36 Na1 O15 84.1(9) 3_767 3_767
O36 Na1 O15 95.9(9) . 3_767
O126 Na1 O15 97.4(10) 3_767 3_767
O126 Na1 O15 82.6(10) . 3_767
O36 Na1 O15 95.9(9) 3_767 .
O36 Na1 O15 84.1(9) . .
O126 Na1 O15 82.6(10) 3_767 .
O126 Na1 O15 97.4(10) . .
O15 Na1 O15 180.0 3_767 .
O52 Na2 O65 93.4(10) . 1_455
O52 Na2 O51 82.0(10) . .
O65 Na2 O51 175.4(12) 1_455 .
O52 Na2 O77 166.9(13) . 1_455
O65 Na2 O77 86.7(11) 1_455 1_455
O51 Na2 O77 97.5(10) . 1_455
O52 Na2 O127 93.9(13) . .
O65 Na2 O127 90.7(13) 1_455 .
O51 Na2 O127 90.4(12) . .
O77 Na2 O127 99.2(14) 1_455 .
O52 Na2 O125 86.7(14) . .
O65 Na2 O125 84.2(14) 1_455 .
O51 Na2 O125 94.8(14) . .
O77 Na2 O125 80.3(14) 1_455 .
O127 Na2 O125 174.8(17) . .
O92 Na3 O92 80.3(17) . 4_565
O92 Na3 O128 170(2) . 4_565
O92 Na3 O128 90.3(18) 4_565 4_565
O92 Na3 O128 90.4(18) . .
O92 Na3 O128 170(2) 4_565 .
O128 Na3 O128 99(3) 4_565 .
O92 Na3 O145 91(2) . .
O92 Na3 O145 91(2) 4_565 .
O128 Na3 O145 85(3) 4_565 .
O128 Na3 O145 85(3) . .
O92 Na3 O129 90.0(14) . .
O92 Na3 O129 90.0(14) 4_565 .
O128 Na3 O129 94(2) 4_565 .
O128 Na3 O129 94(2) . .
O145 Na3 O129 179(3) . .
O121 Na4 O133 171(3) . .
O121 Na4 O122 90(2) . .
O133 Na4 O122 90(2) . .
O121 Na4 O123 89(2) . .
O133 Na4 O123 93(2) . .
O122 Na4 O123 165(3) . .
O121 Na4 O160 78(2) . .
O133 Na4 O160 110(3) . .
O122 Na4 O160 84(2) . .
O123 Na4 O160 80(2) . .
O98 Na5 O110 70(2) . .
W1 O1 W1' 6.8(7) . .
W2' O2 W2 6.1(6) . .
W3 O3 W3' 8.6(7) . .
W2 O4 W1' 152.1(18) . .
W2 O4 W2' 1.2(7) . .
W1' O4 W2' 152.2(17) . .
W2 O4 W1 154.7(18) . .
W1' O4 W1 3.0(7) . .
W2' O4 W1 154.7(17) . .
W3' O5 W2 153.0(19) . .
W3' O5 W2' 157.0(19) . .
W2 O5 W2' 5.3(6) . .
W3' O5 W3 6.5(7) . .
W2 O5 W3 147.5(18) . .
W2' O5 W3 152.0(18) . .
W3 O6 W1' 150(2) . .
W3 O6 W1 155(2) . .
W1' O6 W1 5.3(6) . .
W3 O6 W3' 4.7(7) . .
W1' O6 W3' 146(2) . .
W1 O6 W3' 151(2) . .
W1 O7 W8' 126.1(14) . .
W1 O7 W8 127.2(14) . .
W8' O7 W8 4.9(9) . .
W1 O7 W1' 4.1(7) . .
W8' O7 W1' 124.3(14) . .
W8 O7 W1' 125.7(13) . .
W1 O8 W1' 5.7(6) . .
W1 O8 W9 126.3(15) . .
W1' O8 W9 125.0(14) . .
W2' O9 W2 5.5(6) . .
W2' O9 W4 121.9(12) . .
W2 O9 W4 122.1(12) . .
W2' O9 W4' 122.3(12) . .
W2 O9 W4' 122.8(12) . .
W4 O9 W4' 2.4(5) . .
W2' O10 W2 1.8(7) . .
W2' O10 W5 124.3(15) . .
W2 O10 W5 123.1(15) . .
W2' O10 W5' 127.2(15) . .
W2 O10 W5' 126.0(15) . .
W5 O10 W5' 3.2(6) . .
W3' O11 W6 123.8(15) . .
W3' O11 W3 4.4(8) . .
W6 O11 W3 122.6(15) . .
W3' O11 W6' 127.5(15) . .
W6 O11 W6' 4.5(7) . .
W3 O11 W6' 126.6(14) . .
W3 O12 W7' 125.1(17) . .
W3 O12 W7 127.1(17) . .
W7' O12 W7 5.0(7) . .
W3 O12 W3' 6.5(7) . .
W7' O12 W3' 122.1(16) . .
W7 O12 W3' 124.6(16) . .
W8 O13 W8' 5.8(10) . .
W4' O15 W4 2.8(6) . .
W4' O15 Na1 134.4(14) . .
W4 O15 Na1 133.9(14) . .
W5' O16 W5 2.9(8) . .
W6' O17 W6 4.1(6) . .
W7 O18 W7' 5.4(8) . .
W8' O19 W7 152.8(16) . .
W8' O19 W8 2.8(9) . .
W7 O19 W8 151.8(16) . .
W8' O19 W7' 151.6(16) . .
W7 O19 W7' 2.5(7) . .
W8 O19 W7' 150.9(15) . .
W8 O20 W9 127.9(16) . .
W8 O20 W8' 4.6(8) . .
W9 O20 W8' 124.1(16) . .
W4 O21 W9 149.6(12) . .
W4 O21 W4' 0.5(6) . .
W9 O21 W4' 149.7(12) . .
W4' O22 W5' 122.6(15) . .
W4' O22 W5 118.9(15) . .
W5' O22 W5 4.2(6) . .
W4' O22 W4 1.5(5) . .
W5' O22 W4 121.2(15) . .
W5 O22 W4 117.5(15) . .
W6' O23 W5 146.9(14) . .
W6' O23 W6 5.2(7) . .
W5 O23 W6 145.7(14) . .
W6' O23 W5' 147.1(13) . .
W5 O23 W5' 3.9(7) . .
W6 O23 W5' 146.4(13) . .
W7' O24 W6 121.1(15) . .
W7' O24 W7 0.6(8) . .
W6 O24 W7 121.7(15) . .
W7' O24 W6' 124.7(15) . .
W6 O24 W6' 3.9(8) . .
W7 O24 W6' 125.3(14) . .
Te1 O25 W8' 118.3(12) . .
Te1 O25 W9 118.8(9) . .
W8' O25 W9 93.4(10) . .
Te1 O25 W8 118.9(12) . .
W8' O25 W8 4.2(7) . .
W9 O25 W8 89.6(10) . .
Te1 O25 W1' 135.7(13) . .
W8' O25 W1' 89.6(8) . .
W9 O25 W1' 90.7(9) . .
W8 O25 W1' 91.4(9) . .
Te1 O25 W1 140.3(13) . .
W8' O25 W1 85.6(8) . .
W9 O25 W1 88.3(9) . .
W8 O25 W1 87.3(9) . .
W1' O25 W1 4.8(5) . .
Te1 O26 W5 116.7(11) . .
Te1 O26 W4 115.8(11) . .
W5 O26 W4 95.3(10) . .
Te1 O26 W4' 116.8(11) . .
W5 O26 W4' 93.2(10) . .
W4 O26 W4' 2.1(4) . .
Te1 O26 W5' 116.3(10) . .
W5 O26 W5' 1.8(5) . .
W4 O26 W5' 94.0(10) . .
W4' O26 W5' 91.9(10) . .
Te1 O26 W2' 138.5(13) . .
W5 O26 W2' 89.4(10) . .
W4 O26 W2' 91.3(9) . .
W4' O26 W2' 91.4(8) . .
W5' O26 W2' 90.7(9) . .
Te1 O26 W2 135.1(12) . .
W5 O26 W2 93.5(10) . .
W4 O26 W2 91.8(9) . .
W4' O26 W2 92.0(8) . .
W5' O26 W2 94.8(10) . .
W2' O26 W2 4.2(4) . .
Te1 O27 W6 119.1(12) . .
Te1 O27 W7' 119.1(12) . .
W6 O27 W7' 89.7(9) . .
Te1 O27 W7 116.9(12) . .
W6 O27 W7 93.4(10) . .
W7' O27 W7 3.7(6) . .
Te1 O27 W6' 116.9(11) . .
W6 O27 W6' 2.4(5) . .
W7' O27 W6' 91.7(9) . .
W7 O27 W6' 95.4(9) . .
Te1 O27 W3' 138.2(13) . .
W6 O27 W3' 87.3(9) . .
W7' O27 W3' 90.5(8) . .
W7 O27 W3' 90.8(9) . .
W6' O27 W3' 88.5(8) . .
Te1 O27 W3 137.0(13) . .
W6 O27 W3 92.1(9) . .
W7' O27 W3 87.2(8) . .
W7 O27 W3 87.3(9) . .
W6' O27 W3 93.5(8) . .
W3' O27 W3 5.8(5) . .
W8 O28 W14 140.7(14) . .
W8 O28 W8' 5.6(9) . .
W14 O28 W8' 145.9(14) . .
W9 O29 W15 145.7(13) . .
W4' O30 W4 2.9(6) . .
W4' O30 W10 141.5(13) . .
W4 O30 W10 143.8(13) . .
W5' O31 W5 4.3(6) . .
W5' O31 W11 140.7(14) . .
W5 O31 W11 145.0(14) . .
W6' O32 W6 5.7(7) . .
W6' O32 W12 143.7(13) . .
W6 O32 W12 146.6(13) . .
W7 O33 W7' 5.0(7) . .
W7 O33 W13 140.7(14) . .
W7' O33 W13 140.0(13) . .
W10 O36 Na1 143.0(14) . .
W14 O40 W15 122.0(11) . .
W10 O41 W15 161.0(12) . .
W11 O42 W10 119.3(11) . .
W12 O43 W11 160.3(12) . .
W12 O44 W13 121.4(14) . .
W13 O45 W14 157.3(13) . .
P1 O46 W15 134.2(11) . .
P1 O46 W14 130.8(12) . .
W15 O46 W14 89.0(6) . .
P1 O47 W11 133.8(13) . .
P1 O47 W10 133.9(13) . .
W11 O47 W10 90.0(8) . .
P1 O48 W13 133.4(12) . .
P1 O48 W12 134.7(13) . .
W13 O48 W12 88.5(7) . .
W14 O49 W16 150.2(15) . .
W15 O50 W16 145.9(13) . .
W10 O51 Na2 140.9(12) . .
W11 O52 Na2 144.4(13) . .
W12 O53 W25 147.3(15) . .
W13 O54 W25 151.3(14) . .
W17 O57 W16 153.9(13) . .
W18 O58 W16 145.2(13) . .
W17 O60 W17 156.7(18) . 4_565
W17 O62 W18 121.3(13) . .
W18 O64 W19 160.2(13) . .
W19 O65 Na2 151.7(16) . 1_655
W19 O66 W19 121.4(17) 4_565 .
P2 O67 W19 133.6(6) . .
P2 O67 W19 133.6(6) . 4_565
W19 O67 W19 90.9(12) . 4_565
P2 O68 W18 133.3(12) . .
P2 O68 W17 130.3(12) . .
W18 O68 W17 90.2(7) . .
W20 O69 W17 143.1(13) . .
W21 O70 W18 148.0(13) . .
W22 O71 W19 142.6(12) . .
W20 O72 W20 154.6(16) . 4_565
W20 O74 W21 121.3(11) . .
W21 O76 W22 149.4(12) . .
W22 O77 Na2 135.8(14) . 1_655
W22 O78 W22 121.3(16) 4_565 .
Te2 O79 W22 117.0(8) . 4_565
Te2 O79 W22 117.0(8) . .
W22 O79 W22 92.5(10) 4_565 .
Te2 O79 W24 138.0(13) . .
W22 O79 W24 90.6(8) 4_565 .
W22 O79 W24 90.6(8) . .
Te2 O80 W21 119.0(9) . .
Te2 O80 W20 117.8(10) . .
W21 O80 W20 92.5(8) . .
Te2 O80 W23 137.1(11) . .
W21 O80 W23 90.4(7) . .
W20 O80 W23 88.6(6) . .
W23 O81 W20 125.5(12) . .
W23 O82 W21 126.9(13) . .
W24 O83 W22 123.8(10) . .
W23 O84 W23 152(2) 4_565 .
W24 O85 W23 151.0(15) . .
W26 O90 W25 153.3(13) . .
W27 O91 W25 146.7(16) . .
W28 O92 Na3 142.9(17) . .
W26 O93 W26 157.8(15) 4_565 .
W26 O95 W27 120.8(13) . .
W27 O97 W28 163.3(14) . .
W28 O98 Na5 141(2) . .
W28 O99 W28 121(2) . 4_565
P3 O100 W26 131.8(15) . .
P3 O100 W27 133.9(13) . .
W26 O100 W27 89.3(8) . .
P3 O101 W28 133.6(8) . 4_565
P3 O101 W28 133.6(8) . .
W28 O101 W28 89.1(11) 4_565 .
W29 O102 W26 143.9(13) . .
W30 O103 W27 143.3(15) . .
W31 O104 W28 140.5(15) . .
W29 O105 W29 153.4(17) 4_565 .
W29 O107 W30 121.8(19) . .
W30 O109 W31 149.7(16) . .
W31 O110 Na5 126(2) . .
W31 O111 W31 121(2) . 4_565
Te3 O112 W30 117.2(11) . .
Te3 O112 W29 116.5(11) . .
W30 O112 W29 92.0(9) . .
Te3 O112 W32 138.4(13) . .
W30 O112 W32 91.3(8) . .
W29 O112 W32 90.1(8) . .
Te3 O113 W31 116.9(12) . .
Te3 O113 W31 116.9(12) . 4_565
W31 O113 W31 92.1(12) . 4_565
Te3 O113 W33 139.1(17) . .
W31 O113 W33 90.2(10) . .
W31 O113 W33 90.2(10) 4_565 .
W32 O114 W29 123.9(15) . .
W32 O115 W30 123.1(19) . .
W33 O116 W31 125.0(16) . .
W32 O117 W32 151(2) . 4_565
W32 O118 W33 152.7(19) . .
C1 N1 C1 142(10) . 4_565

loop_
_geom_bond_atom_site_label_1
_geom_bond_atom_site_label_2
_geom_bond_distance
_geom_bond_site_symmetry_2
W1 O1 1.69(4) .
W1 O8 1.83(3) .
W1 O7 1.83(3) .
W1 O6 1.96(4) .
W1 O4 2.03(3) .
W1 O25 2.52(3) .
W1' O1 1.74(3) .
W1' O4 1.85(3) .
W1' O6 1.85(3) .
W1' O8 1.92(3) .
W1' O7 1.99(3) .
W1' O25 2.50(2) .
W2' O2 1.70(4) .
W2' O10 1.78(3) .
W2' O9 1.85(3) .
W2' O5 1.95(3) .
W2' O4 1.96(3) .
W2' O26 2.45(2) .
W2 O2 1.71(4) .
W2 O4 1.79(3) .
W2 O9 1.88(3) .
W2 O5 1.91(3) .
W2 O10 1.95(3) .
W2 O26 2.47(3) .
W3 O3 1.69(3) .
W3 O6 1.81(4) .
W3 O12 1.87(4) .
W3 O5 1.97(4) .
W3 O11 1.98(3) .
W3 O27 2.52(3) .
W3' O3 1.72(3) .
W3' O11 1.77(3) .
W3' O5 1.83(4) .
W3' O12 2.01(4) .
W3' O6 2.01(4) .
W3' O27 2.49(2) .
W4 O15 1.71(3) .
W4 O30 1.74(2) .
W4 O21 1.87(2) .
W4 O22 1.97(3) .
W4 O9 2.04(3) .
W4 O26 2.31(2) .
W4' O15 1.68(3) .
W4' O30 1.73(2) .
W4' O22 1.90(3) .
W4' O21 1.96(2) .
W4' O9 2.06(3) .
W4' O26 2.34(2) .
W5 O16 1.75(3) .
W5 O31 1.86(3) .
W5 O23 1.92(3) .
W5 O10 1.96(3) .
W5 O22 1.96(3) .
W5 O26 2.25(3) .
W5' O16 1.63(3) .
W5' O31 1.82(3) .
W5' O22 1.96(3) .
W5' O23 1.98(3) .
W5' O10 2.05(3) .
W5' O26 2.37(3) .
W6 O17 1.81(3) .
W6 O32 1.83(3) .
W6 O24 1.88(3) .
W6 O23 1.94(3) .
W6 O11 1.95(3) .
W6 O27 2.26(3) .
W6 W7' 3.237(17) .
W6' O17 1.68(3) .
W6' O32 1.80(3) .
W6' O23 1.87(3) .
W6' O24 2.01(3) .
W6' O11 2.04(3) .
W6' O27 2.42(3) .
W7' O18 1.73(3) .
W7' O24 1.83(3) .
W7' O12 1.90(3) .
W7' O33 1.91(3) .
W7' O19 2.01(3) .
W7' O27 2.33(3) .
W7 O18 1.68(3) .
W7 O19 1.87(3) .
W7 O33 1.91(3) .
W7 O12 1.92(3) .
W7 O24 2.00(3) .
W7 O27 2.40(3) .
W8' O13 1.74(3) .
W8' O19 1.83(3) .
W8' O7 1.88(3) .
W8' O28 1.93(3) .
W8' O20 1.94(3) .
W8' O25 2.35(3) .
W8 O13 1.65(3) .
W8 O20 1.82(3) .
W8 O28 1.87(3) .
W8 O7 1.98(3) .
W8 O19 2.00(4) .
W8 O25 2.43(3) .
W9 O14 1.71(2) .
W9 O29 1.84(2) .
W9 O21 1.91(2) .
W9 O20 1.93(3) .
W9 O8 1.97(3) .
W9 O25 2.35(2) .
W10 O36 1.71(2) .
W10 O51 1.74(2) .
W10 O41 1.88(2) .
W10 O42 1.95(2) .
W10 O30 2.22(2) .
W10 O47 2.37(2) .
W11 O37 1.69(2) .
W11 O52 1.76(2) .
W11 O43 1.91(2) .
W11 O42 1.91(2) .
W11 O31 2.11(2) .
W11 O47 2.35(2) .
W12 O38 1.70(3) .
W12 O53 1.74(3) .
W12 O43 1.88(3) .
W12 O44 1.89(3) .
W12 O32 2.08(2) .
W12 O48 2.399(19) .
W13 O39 1.69(2) .
W13 O54 1.86(3) .
W13 O45 1.88(2) .
W13 O44 1.93(3) .
W13 O33 1.94(3) .
W13 O48 2.38(2) .
W14 O34 1.69(2) .
W14 O40 1.84(2) .
W14 O49 1.89(3) .
W14 O45 1.906(19) .
W14 O28 1.93(2) .
W14 O46 2.379(19) .
W15 O35 1.72(2) .
W15 O50 1.80(3) .
W15 O41 1.90(2) .
W15 O40 1.96(2) .
W15 O29 2.02(2) .
W15 O46 2.363(18) .
W16 O56 1.67(3) .
W16 O55 1.69(2) .
W16 O57 1.94(2) .
W16 O49 1.94(3) .
W16 O50 2.15(3) .
W16 O58 2.18(2) .
W17 O61 1.71(2) .
W17 O57 1.87(2) .
W17 O62 1.88(3) .
W17 O60 1.898(7) .
W17 O69 2.00(2) .
W17 O68 2.35(2) .
W18 O63 1.71(3) .
W18 O58 1.79(2) .
W18 O64 1.85(3) .
W18 O62 1.94(3) .
W18 O70 2.05(2) .
W18 O68 2.35(2) .
W19 O65 1.71(2) .
W19 O59 1.74(2) .
W19 O66 1.916(16) .
W19 O64 1.94(3) .
W19 O71 2.16(2) .
W19 O67 2.34(2) .
W20 O73 1.69(3) .
W20 O69 1.84(2) .
W20 O72 1.919(6) .
W20 O74 1.94(2) .
W20 O81 1.94(2) .
W20 O80 2.37(2) .
W21 O75 1.68(3) .
W21 O70 1.83(2) .
W21 O76 1.89(3) .
W21 O74 1.95(2) .
W21 O82 1.96(3) .
W21 O80 2.33(2) .
W22 O77 1.72(3) .
W22 O71 1.797(19) .
W22 O78 1.933(15) .
W22 O76 1.94(3) .
W22 O83 2.04(2) .
W22 O79 2.333(19) .
W23 O86 1.67(2) .
W23 O82 1.87(3) .
W23 O81 1.89(2) .
W23 O84 1.913(9) .
W23 O85 1.93(3) .
W23 O80 2.504(19) .
W24 O87 1.68(3) .
W24 O83 1.85(2) 4_565
W24 O83 1.85(2) .
W24 O85 1.91(3) 4_565
W24 O85 1.91(3) .
W24 O79 2.49(3) .
W25 O88 1.70(3) .
W25 O89 1.74(3) .
W25 O90 1.94(3) .
W25 O54 1.96(3) .
W25 O91 2.16(3) .
W25 O53 2.21(3) .
W26 O94 1.71(2) .
W26 O90 1.87(2) .
W26 O93 1.894(5) .
W26 O95 1.90(3) .
W26 O102 1.97(2) .
W26 O100 2.35(2) .
W27 O96 1.72(4) .
W27 O91 1.80(3) .
W27 O97 1.87(3) .
W27 O95 1.93(2) .
W27 O103 2.07(2) .
W27 O100 2.37(2) .
W28 O92 1.70(3) .
W28 O98 1.71(3) .
W28 O99 1.904(19) .
W28 O97 1.91(3) .
W28 O104 2.16(3) .
W28 O101 2.37(2) .
W29 O106 1.68(3) .
W29 O102 1.84(2) .
W29 O105 1.913(7) .
W29 O107 1.92(4) .
W29 O114 1.97(3) .
W29 O112 2.37(2) .
W30 O108 1.68(4) .
W30 O103 1.83(2) .
W30 O109 1.86(3) .
W30 O107 1.95(3) .
W30 O115 2.00(3) .
W30 O112 2.34(3) .
W31 O110 1.70(4) .
W31 O104 1.80(3) .
W31 O111 1.93(2) .
W31 O109 1.97(4) .
W31 O116 1.98(3) .
W31 O113 2.34(2) .
W32 O119 1.69(3) .
W32 O118 1.88(4) .
W32 O115 1.90(4) .
W32 O114 1.90(3) .
W32 O117 1.907(10) .
W32 O112 2.46(2) .
W33 O120 1.72(4) .
W33 O116 1.88(4) 4_565
W33 O116 1.88(4) .
W33 O118 1.96(4) 4_565
W33 O118 1.96(4) .
W33 O113 2.48(4) .
Te1 O25 1.83(3) .
Te1 O27 1.84(2) .
Te1 O26 1.90(3) .
Te2 O80 1.85(2) .
Te2 O80 1.85(2) 4_565
Te2 O79 1.87(3) .
Te3 O113 1.85(4) .
Te3 O112 1.88(2) .
Te3 O112 1.88(2) 4_565
P1 O48 1.47(2) .
P1 O47 1.52(2) .
P1 O46 1.53(2) .
P2 O68 1.55(2) .
P2 O68 1.55(2) 4_565
P2 O67 1.55(3) .
P3 O100 1.51(2) 4_565
P3 O100 1.51(2) .
P3 O101 1.53(4) .
Na1 O36 2.36(2) 3_767
Na1 O36 2.36(2) .
Na1 O126 2.37(4) 3_767
Na1 O126 2.37(4) .
Na1 O15 2.46(3) 3_767
Na1 O15 2.46(3) .
Na2 O52 2.30(3) .
Na2 O65 2.31(3) 1_455
Na2 O51 2.36(3) .
Na2 O77 2.39(3) 1_455
Na2 O127 2.49(4) .
Na2 O125 2.53(5) .
Na3 O92 2.36(4) .
Na3 O92 2.36(4) 4_565
Na3 O128 2.38(7) 4_565
Na3 O128 2.38(7) .
Na3 O145 2.44(12) .
Na3 O129 2.51(6) .
Na4 O121 2.22(7) .
Na4 O133 2.33(7) .
Na4 O122 2.40(6) .
Na4 O123 2.44(7) .
Na4 O160 2.56(8) .
Na5 O98 2.60(8) .
Na5 O110 2.99(8) .
O60 W17 1.898(6) 4_565
O65 Na2 2.31(3) 1_655
O66 W19 1.916(16) 4_565
O67 W19 2.34(2) 4_565
O72 W20 1.919(6) 4_565
O77 Na2 2.39(3) 1_655
O78 W22 1.933(15) 4_565
O79 W22 2.333(19) 4_565
O84 W23 1.912(9) 4_565
O93 W26 1.894(5) 4_565
O99 W28 1.904(19) 4_565
O101 W28 2.37(2) 4_565
O105 W29 1.913(7) 4_565
O111 W31 1.93(2) 4_565
O113 W31 2.34(2) 4_565
O117 W32 1.907(10) 4_565
N1 C1 1.51(2) .
N1 C1 1.51(2) 4_565
N2 C2 1.51(2) .
